data_4346962
loop_
_publ_author_name
'Oms, Olivier'
'Yang, Shu'
'Salomon, William'
'Marrot, J\'er\^ome'
'Dolbecq, Anne'
'Rivi\`ere, Eric'
'Bonnefont, Antoine'
'Ruhlmann, Laurent'
'Mialane, Pierre'

_publ_section_title
;
 Heteroanionic Materials Based on Copper Clusters, Bisphosphonates, and
 Polyoxometalates: Magnetic Properties and Comparative Electrocatalytic
 NO(x) Reduction Studies.
;
_journal_issue 4
_journal_name_full 'Inorganic chemistry'
_journal_page_first 1551
_journal_page_last 1561
_journal_paper_doi 10.1021/acs.inorgchem.5b02456
_journal_volume 55
_journal_year 2016
_chemical_formula_sum 'C20 H210 Cu9 N5 Na12 O116.5 P10 Si W9'
_chemical_formula_weight 5226.10
_space_group_crystal_system monoclinic
_space_group_IT_number 14
_space_group_name_Hall '-P 2ybc'
_space_group_name_H-M_alt 'P 1 21/c 1'
_atom_sites_solution_hydrogens geom
_audit_creation_method SHELXL-2014/7
_cell_angle_alpha 90
_cell_angle_beta 99.6330(17)
_cell_angle_gamma 90
_cell_formula_units_Z 4
_cell_length_a 23.3560(8)
_cell_length_b 22.4995(8)
_cell_length_c 28.2725(9)
_cell_measurement_reflns_used 9053
_cell_measurement_temperature 200(2)
_cell_measurement_theta_max 29.45
_cell_measurement_theta_min 2.28
_cell_volume 14647.7(9)
_computing_cell_refinement 'Bruker SAINT'
_computing_data_collection 'Bruker APEX2'
_computing_data_reduction 'Bruker SAINT'
_computing_molecular_graphics 'Bruker SHELXTL'
_computing_publication_material 'Bruker SHELXTL'
_computing_structure_refinement 'SHELXL-2014/7 (Sheldrick, 2014)'
_computing_structure_solution 'SHELXS-97 (Sheldrick 2008)'
_diffrn_ambient_temperature 200(2)
_diffrn_measured_fraction_theta_full 1.000
_diffrn_measured_fraction_theta_max 0.993
_diffrn_measurement_device_type 'Bruker APEX-II CCD'
_diffrn_measurement_method '\f and \w scans'
_diffrn_radiation_type MoK\a
_diffrn_radiation_wavelength 0.71073
_diffrn_reflns_av_R_equivalents 0.0984
_diffrn_reflns_av_unetI/netI 0.1051
_diffrn_reflns_Laue_measured_fraction_full 1.000
_diffrn_reflns_Laue_measured_fraction_max 0.993
_diffrn_reflns_limit_h_max 32
_diffrn_reflns_limit_h_min -32
_diffrn_reflns_limit_k_max 29
_diffrn_reflns_limit_k_min -31
_diffrn_reflns_limit_l_max 37
_diffrn_reflns_limit_l_min -39
_diffrn_reflns_number 235727
_diffrn_reflns_point_group_measured_fraction_full 1.000
_diffrn_reflns_point_group_measured_fraction_max 0.993
_diffrn_reflns_theta_full 25.242
_diffrn_reflns_theta_max 30.109
_diffrn_reflns_theta_min 0.884
_exptl_absorpt_coefficient_mu 8.577
_exptl_absorpt_correction_type multi-scan
_exptl_absorpt_process_details 'SADABS (Sheldrick, V2.10)'
_exptl_crystal_colour green
_exptl_crystal_density_diffrn 2.370
_exptl_crystal_description needle
_exptl_crystal_F_000 10080
_exptl_crystal_size_max 0.350
_exptl_crystal_size_mid 0.040
_exptl_crystal_size_min 0.020
_exptl_transmission_factor_max 0.7460
_exptl_transmission_factor_min 0.4266
_refine_diff_density_max 6.586
_refine_diff_density_min -3.196
_refine_diff_density_rms 0.526
_refine_ls_extinction_method none
_refine_ls_goodness_of_fit_ref 1.072
_refine_ls_hydrogen_treatment constr
_refine_ls_matrix_type full
_refine_ls_number_parameters 1636
_refine_ls_number_reflns 42833
_refine_ls_number_restraints 0
_refine_ls_restrained_S_all 1.072
_refine_ls_R_factor_all 0.1398
_refine_ls_R_factor_gt 0.0827
_refine_ls_shift/su_max 0.002
_refine_ls_shift/su_mean 0.000
_refine_ls_structure_factor_coef Fsqd
_refine_ls_weighting_details 'w=1/[\s^2^(Fo^2^)+(0.0811P)^2^+650.8566P] where P=(Fo^2^+2Fc^2^)/3'
_refine_ls_weighting_scheme calc
_refine_ls_wR_factor_gt 0.1890
_refine_ls_wR_factor_ref 0.2191
_reflns_Friedel_coverage 0.000
_reflns_number_gt 27519
_reflns_number_total 42833
_reflns_threshold_expression 'I > 2\s(I)'
_cod_data_source_file ic5b02456_si_002.cif
_cod_data_source_block siw9cuale_
_cod_original_sg_symbol_H-M 'P 21/c'
_cod_original_formula_sum 'C20 H210 Cu9 N5 Na12 O116.50 P10 Si W9'
_cod_database_code 4346962
_shelx_shelxl_version_number 2014/7
_shelx_space_group_comment
; 
The symmetry employed for this shelxl refinement is uniquely defined 
by the following loop, which should always be used as a source of 
symmetry information in preference to the above space-group names. 
They are only intended as comments. 
;
_shelx_estimated_absorpt_t_min 0.153
_shelx_estimated_absorpt_t_max 0.847
_exptl_absorpt_special_details 'Blessing, Acta Cryst. (1995) A51, 33-38'

loop_
_space_group_symop_operation_xyz
'x, y, z'
'-x, y+1/2, -z+1/2'
'-x, -y, -z'
'x, -y-1/2, z-1/2'

loop_
_atom_site_label
_atom_site_type_symbol
_atom_site_fract_x
_atom_site_fract_y
_atom_site_fract_z
_atom_site_U_iso_or_equiv
_atom_site_adp_type
_atom_site_occupancy
_atom_site_site_symmetry_order
_atom_site_calc_flag
_atom_site_refinement_flags_posn
_atom_site_refinement_flags_adp
_atom_site_refinement_flags_occupancy
W1 W 0.42084(2) 0.67777(2) 0.57809(2) 0.01634(7) Uani 1 1 d . . .
W2 W 0.35430(2) 0.79611(2) 0.61788(2) 0.01674(7) Uani 1 1 d . . .
W3 W 0.27637(2) 0.67422(2) 0.57715(2) 0.01412(7) Uani 1 1 d . . .
W4 W 0.29433(2) 0.53821(2) 0.65677(2) 0.01398(7) Uani 1 1 d . . .
W5 W 0.43384(2) 0.54035(2) 0.65373(2) 0.01575(7) Uani 1 1 d . . .
W6 W 0.52523(2) 0.67413(2) 0.69191(2) 0.01754(7) Uani 1 1 d . . .
W7 W 0.45970(2) 0.79157(2) 0.73315(2) 0.01882(8) Uani 1 1 d . . .
W8 W 0.30062(2) 0.79011(2) 0.73554(2) 0.01472(7) Uani 1 1 d . . .
W9 W 0.21769(2) 0.67432(2) 0.69173(2) 0.01282(7) Uani 1 1 d . . .
Cu1 Cu 0.31112(4) 0.65460(5) 0.78370(4) 0.0193(2) Uani 1 1 d . . .
Cu2 Cu 0.38827(4) 0.50883(6) 0.76074(4) 0.0264(3) Uani 1 1 d . . .
Cu3 Cu 0.46797(4) 0.65804(6) 0.78282(4) 0.0271(3) Uani 1 1 d . . .
Cu4 Cu 0.68096(4) 0.65937(5) 0.65122(4) 0.0234(3) Uani 1 1 d . . .
Cu5 Cu 0.69893(4) 0.60346(5) 0.56816(4) 0.0218(2) Uani 1 1 d . . .
Cu6 Cu 0.86643(4) 0.53002(5) 0.66200(4) 0.0244(3) Uani 1 1 d . . .
Cu7 Cu 0.84325(4) 0.73365(5) 0.56578(4) 0.0241(3) Uani 1 1 d . . .
Cu8 Cu 0.99222(4) 0.60200(4) 0.56784(4) 0.0164(2) Uani 1 1 d . . .
Cu9 Cu 1.04249(4) 0.66152(5) 0.64980(4) 0.0166(2) Uani 1 1 d . . .
Si1 Si 0.37071(7) 0.66940(8) 0.68949(6) 0.0015(3) Uiso 1 1 d . . .
P1 P 0.34052(9) 0.55920(11) 0.85040(8) 0.0200(5) Uani 1 1 d . . .
P2 P 0.47163(9) 0.56351(11) 0.84830(8) 0.0232(5) Uani 1 1 d . . .
P3 P 0.74476(8) 0.48948(10) 0.61332(8) 0.0174(5) Uani 1 1 d . . .
P4 P 0.75724(8) 0.57099(10) 0.70115(8) 0.0182(5) Uani 1 1 d . . .
P5 P 0.71938(9) 0.71289(12) 0.51494(9) 0.0261(6) Uani 1 1 d . . .
P6 P 0.73706(9) 0.76130(11) 0.61760(10) 0.0283(6) Uani 1 1 d . . .
P7 P 0.94613(9) 0.70838(10) 0.51250(8) 0.0194(5) Uani 1 1 d . . .
P8 P 0.96936(9) 0.75951(10) 0.61428(8) 0.0196(5) Uani 1 1 d . . .
P9 P 0.96952(8) 0.49007(9) 0.61570(8) 0.0170(5) Uani 1 1 d . . .
P10 P 0.98941(8) 0.57391(10) 0.70131(8) 0.0183(5) Uani 1 1 d . . .
O1 O 0.4569(2) 0.6717(3) 0.5302(2) 0.0250(15) Uani 1 1 d . . .
O2 O 0.4190(2) 0.6003(3) 0.5998(2) 0.0193(14) Uani 1 1 d . . .
O3 O 0.4813(2) 0.6937(3) 0.62848(19) 0.0159(13) Uani 1 1 d . . .
O4 O 0.4015(2) 0.7613(2) 0.5736(2) 0.0169(13) Uani 1 1 d . . .
O5 O 0.3405(2) 0.6643(2) 0.5430(2) 0.0163(13) Uani 1 1 d . . .
O6 O 0.3580(2) 0.6971(3) 0.63433(19) 0.0163(13) Uani 1 1 d . . .
O7 O 0.3479(3) 0.8677(3) 0.5944(3) 0.0456(14) Uani 1 1 d . . .
O8 O 0.3080(2) 0.7997(2) 0.66522(18) 0.0134(12) Uani 1 1 d . . .
O9 O 0.4210(2) 0.8010(3) 0.6643(2) 0.0174(13) Uani 1 1 d . . .
O10 O 0.2886(2) 0.7597(2) 0.5744(2) 0.0187(14) Uani 1 1 d . . .
O11 O 0.2200(2) 0.6676(3) 0.5284(2) 0.0219(15) Uani 1 1 d . . .
O12 O 0.2850(2) 0.5976(2) 0.60051(19) 0.0145(12) Uani 1 1 d . . .
O13 O 0.2355(2) 0.6925(2) 0.62804(19) 0.0151(13) Uani 1 1 d . . .
O14 O 0.2433(2) 0.4879(3) 0.6298(2) 0.0225(15) Uani 1 1 d . . .
O15 O 0.3172(2) 0.5015(3) 0.7130(2) 0.0182(14) Uani 1 1 d . . .
O16 O 0.2429(2) 0.5941(2) 0.6780(2) 0.0135(12) Uani 1 1 d . . .
O17 O 0.3580(2) 0.5087(2) 0.62746(19) 0.0165(13) Uani 1 1 d . . .
O18 O 0.36926(19) 0.5982(2) 0.68473(19) 0.0116(12) Uani 1 1 d . . .
O19 O 0.4739(2) 0.4919(3) 0.6251(2) 0.0265(16) Uani 1 1 d . . .
O20 O 0.4365(2) 0.5029(3) 0.7108(2) 0.0208(14) Uani 1 1 d . . .
O21 O 0.4937(2) 0.5957(3) 0.6783(2) 0.0180(13) Uani 1 1 d . . .
O22 O 0.5936(2) 0.6689(3) 0.6768(2) 0.0253(16) Uani 1 1 d . . .
O23 O 0.5409(2) 0.6565(3) 0.7553(2) 0.0204(14) Uani 1 1 d . . .
O24 O 0.5234(2) 0.7590(3) 0.7052(2) 0.0218(14) Uani 1 1 d . . .
O25 O 0.4336(2) 0.6919(3) 0.7166(2) 0.0187(14) Uani 1 1 d . . .
O26 O 0.4853(2) 0.8643(3) 0.7411(2) 0.0265(16) Uani 1 1 d . . .
O27 O 0.4834(2) 0.7598(3) 0.7905(2) 0.0244(15) Uani 1 1 d . . .
O28 O 0.3821(2) 0.7996(3) 0.7449(2) 0.0188(14) Uani 1 1 d . . .
O29 O 0.2779(2) 0.8630(3) 0.7441(2) 0.0210(14) Uani 1 1 d . . .
O30 O 0.2978(2) 0.7563(3) 0.7924(2) 0.0250(16) Uani 1 1 d . . .
O31 O 0.2242(2) 0.7573(3) 0.7062(2) 0.0265(11) Uani 1 1 d . . .
O32 O 0.3183(2) 0.6915(3) 0.7175(2) 0.0168(13) Uani 1 1 d . . .
O33 O 0.1425(2) 0.6697(2) 0.6757(2) 0.0178(13) Uani 1 1 d . . .
O34 O 0.2287(2) 0.6528(3) 0.75479(19) 0.0174(13) Uani 1 1 d . . .
O35 O 0.2915(2) 0.6043(3) 0.8341(2) 0.0237(15) Uani 1 1 d . . .
O36 O 0.3939(2) 0.6399(3) 0.8071(2) 0.0216(15) Uani 1 1 d . . .
O37 O 0.4579(3) 0.5191(4) 0.8068(2) 0.0390(19) Uani 1 1 d . . .
O38 O 0.3402(3) 0.5121(3) 0.8113(2) 0.0251(15) Uani 1 1 d . . .
O39 O 0.4052(4) 0.4031(4) 0.7755(5) 0.114(3) Uani 1 1 d . . .
O40 O 0.5120(3) 0.6136(3) 0.8353(3) 0.038(2) Uani 1 1 d . . .
O41 O 0.7237(2) 0.6279(3) 0.7105(2) 0.0252(15) Uani 1 1 d . . .
O42 O 0.7115(3) 0.7399(3) 0.6619(2) 0.0292(16) Uani 1 1 d . . .
O43 O 0.6713(2) 0.5768(3) 0.6259(2) 0.0211(14) Uani 1 1 d . . .
O44 O 0.6610(2) 0.6760(3) 0.5821(2) 0.0259(16) Uani 1 1 d . . .
O45 O 0.7337(3) 0.6470(3) 0.5215(2) 0.0290(16) Uani 1 1 d . . .
O46 O 0.7478(3) 0.5321(3) 0.5715(2) 0.0247(15) Uani 1 1 d . . .
O47 O 0.6257(3) 0.5687(4) 0.5060(3) 0.044(2) Uani 1 1 d . . .
O48 O 0.8050(2) 0.4733(3) 0.6397(2) 0.0252(16) Uani 1 1 d . . .
O49 O 0.9277(2) 0.5896(2) 0.6774(2) 0.0182(13) Uani 1 1 d . . .
O50 O 0.9221(2) 0.4716(3) 0.6444(2) 0.0214(14) Uani 1 1 d . . .
O51 O 0.8094(2) 0.5887(2) 0.6778(2) 0.0186(13) Uani 1 1 d . . .
O52 O 0.8847(3) 0.4961(3) 0.7471(3) 0.0456(14) Uani 1 1 d . . .
O53 O 0.7752(3) 0.7489(3) 0.5180(2) 0.0287(17) Uani 1 1 d . . .
O54 O 0.8907(2) 0.7432(3) 0.5152(2) 0.0209(14) Uani 1 1 d . . .
O55 O 0.9129(2) 0.7256(3) 0.6152(2) 0.0237(15) Uani 1 1 d . . .
O56 O 0.7951(2) 0.7302(3) 0.6169(2) 0.0276(16) Uani 1 1 d . . .
O57 O 0.8472(3) 0.6188(3) 0.5811(3) 0.038(2) Uani 1 1 d . . .
O58 O 0.9451(3) 0.5323(3) 0.5747(2) 0.0244(15) Uani 1 1 d . . .
O59 O 0.9364(2) 0.6411(3) 0.5198(2) 0.0226(15) Uani 1 1 d . . .
O60 O 1.0339(2) 0.6765(2) 0.58016(19) 0.0156(13) Uani 1 1 d . . .
O61 O 1.0451(2) 0.5787(2) 0.62677(19) 0.0154(13) Uani 1 1 d . . .
O62 O 1.0436(2) 0.5618(3) 0.5103(2) 0.0207(14) Uani 1 1 d . . .
O63 O 1.0260(2) 0.6314(3) 0.7100(2) 0.0217(15) Uani 1 1 d . . .
O64 O 1.0140(2) 0.7421(3) 0.6585(2) 0.0187(14) Uani 1 1 d . . .
O65 O 0.3366(3) 0.5326(3) 0.8988(2) 0.0277(16) Uani 1 1 d . . .
O66 O 0.4965(3) 0.5337(3) 0.8953(2) 0.0363(19) Uani 1 1 d . . .
O67 O 0.7111(2) 0.4335(3) 0.5962(2) 0.0229(15) Uani 1 1 d . . .
O68 O 0.7738(3) 0.5351(3) 0.7461(2) 0.0256(16) Uani 1 1 d . . .
O69 O 0.6781(3) 0.7249(3) 0.4685(3) 0.0354(19) Uani 1 1 d . . .
O70 O 0.7411(2) 0.8279(3) 0.6159(2) 0.0265(11) Uani 1 1 d . . .
O71 O 0.9682(3) 0.7217(3) 0.4660(2) 0.0257(16) Uani 1 1 d . . .
O72 O 0.9609(3) 0.8254(3) 0.6099(2) 0.0304(17) Uani 1 1 d . . .
O73 O 0.9966(2) 0.4359(3) 0.5970(2) 0.0266(15) Uani 1 1 d . . .
O74 O 0.9904(3) 0.5379(3) 0.7461(2) 0.0351(18) Uani 1 1 d . . .
C1 C 0.4050(3) 0.6056(4) 0.8519(3) 0.023(2) Uani 1 1 d . . .
C2 C 0.4174(4) 0.6468(4) 0.8958(3) 0.021(2) Uani 1 1 d . . .
H2A H 0.4270 0.6218 0.9248 0.025 Uiso 1 1 calc R U .
H2B H 0.4522 0.6708 0.8931 0.025 Uiso 1 1 calc R U .
C3 C 0.3696(4) 0.6882(5) 0.9030(4) 0.034(3) Uani 1 1 d . . .
H3A H 0.3347 0.6651 0.9073 0.040 Uiso 1 1 calc R U .
H3B H 0.3593 0.7140 0.8745 0.040 Uiso 1 1 calc R U .
C4 C 0.3903(4) 0.7271(4) 0.9484(4) 0.033(3) Uani 1 1 d . . .
H4A H 0.3995 0.7016 0.9772 0.040 Uiso 1 1 calc R U .
H4B H 0.4256 0.7496 0.9445 0.040 Uiso 1 1 calc R U .
N5 N 0.3418(4) 0.7693(4) 0.9539(3) 0.039(2) Uani 1 1 d . . .
H5A H 0.3392 0.7980 0.9309 0.058 Uiso 1 1 calc R U .
H5B H 0.3491 0.7865 0.9834 0.058 Uiso 1 1 calc R U .
H5C H 0.3077 0.7489 0.9507 0.058 Uiso 1 1 calc R U .
C6 C 0.7052(3) 0.5309(3) 0.6553(3) 0.0149(17) Uani 1 1 d . . .
C7 C 0.6639(3) 0.4894(4) 0.6756(3) 0.020(2) Uani 1 1 d . . .
H7A H 0.6361 0.4725 0.6487 0.025 Uiso 1 1 calc R U .
H7B H 0.6866 0.4560 0.6922 0.025 Uiso 1 1 calc R U .
C8 C 0.6298(3) 0.5189(4) 0.7105(3) 0.026(2) Uani 1 1 d . . .
H8A H 0.6569 0.5339 0.7387 0.031 Uiso 1 1 calc R U .
H8B H 0.6077 0.5531 0.6948 0.031 Uiso 1 1 calc R U .
C9 C 0.5888(4) 0.4750(5) 0.7266(3) 0.036(3) Uani 1 1 d . . .
H9A H 0.5616 0.4602 0.6984 0.043 Uiso 1 1 calc R U .
H9B H 0.6109 0.4407 0.7421 0.043 Uiso 1 1 calc R U .
N10 N 0.5555(4) 0.5035(7) 0.7610(3) 0.071(4) Uani 1 1 d . . .
H10A H 0.5797 0.5271 0.7816 0.106 Uiso 1 1 calc R U .
H10B H 0.5402 0.4749 0.7779 0.106 Uiso 1 1 calc R U .
H10C H 0.5264 0.5259 0.7446 0.106 Uiso 1 1 calc R U .
C11 C 0.6843(4) 0.7315(4) 0.5669(4) 0.027(2) Uani 1 1 d . . .
C12 C 0.6337(4) 0.7739(5) 0.5522(4) 0.037(3) Uani 1 1 d . . .
H12A H 0.6079 0.7568 0.5241 0.044 Uiso 1 1 calc R U .
H12B H 0.6491 0.8118 0.5419 0.044 Uiso 1 1 calc R U .
C13 C 0.5966(4) 0.7876(5) 0.5914(5) 0.050(3) Uani 1 1 d . . .
H13A H 0.5893 0.7506 0.6084 0.060 Uiso 1 1 calc R U .
H13B H 0.6172 0.8160 0.6150 0.060 Uiso 1 1 calc R U .
C14 C 0.5398(4) 0.8140(7) 0.5669(5) 0.061(3) Uani 1 1 d . . .
H14A H 0.5475 0.8480 0.5467 0.074 Uiso 1 1 calc R U .
H14B H 0.5175 0.7838 0.5460 0.074 Uiso 1 1 calc R U .
N15 N 0.5064(5) 0.8339(7) 0.6032(6) 0.116(5) Uani 1 1 d . . .
H15A H 0.5050 0.8043 0.6249 0.174 Uiso 1 1 calc R U .
H15B H 0.4697 0.8433 0.5888 0.174 Uiso 1 1 calc R U .
H15C H 0.5237 0.8665 0.6184 0.174 Uiso 1 1 calc R U .
C16 C 1.0023(3) 0.7301(4) 0.5640(3) 0.0160(18) Uani 1 1 d . . .
C17 C 1.0468(4) 0.7734(4) 0.5495(3) 0.029(2) Uani 1 1 d . . .
H17A H 1.0618 0.7564 0.5216 0.034 Uiso 1 1 calc R U .
H17B H 1.0266 0.8109 0.5388 0.034 Uiso 1 1 calc R U .
C18 C 1.0982(4) 0.7880(5) 0.5882(4) 0.038(3) Uani 1 1 d . . .
H18A H 1.0853 0.8159 0.6114 0.046 Uiso 1 1 calc R U .
H18B H 1.1114 0.7511 0.6058 0.046 Uiso 1 1 calc R U .
C19 C 1.1476(4) 0.8145(6) 0.5695(4) 0.041(3) Uani 1 1 d . . .
H19A H 1.1356 0.8527 0.5534 0.050 Uiso 1 1 calc R U .
H19B H 1.1603 0.7875 0.5456 0.050 Uiso 1 1 calc R U .
N20 N 1.1965(4) 0.8249(6) 0.6096(4) 0.061(3) Uani 1 1 d . . .
H20A H 1.1850 0.8506 0.6311 0.092 Uiso 1 1 calc R U .
H20B H 1.2272 0.8407 0.5979 0.092 Uiso 1 1 calc R U .
H20C H 1.2073 0.7898 0.6245 0.092 Uiso 1 1 calc R U .
C21 C 1.0235(3) 0.5334(4) 0.6556(3) 0.0149(17) Uani 1 1 d . . .
C22 C 1.0745(3) 0.4946(4) 0.6796(3) 0.020(2) Uani 1 1 d . . .
H22A H 1.0588 0.4613 0.6964 0.024 Uiso 1 1 calc R U .
H22B H 1.0938 0.4772 0.6541 0.024 Uiso 1 1 calc R U .
C23 C 1.1196(3) 0.5265(4) 0.7149(3) 0.024(2) Uani 1 1 d . . .
H23A H 1.1026 0.5371 0.7435 0.029 Uiso 1 1 calc R U .
H23B H 1.1305 0.5638 0.7001 0.029 Uiso 1 1 calc R U .
C24 C 1.1734(3) 0.4896(4) 0.7302(4) 0.027(2) Uani 1 1 d . . .
H24A H 1.1625 0.4516 0.7440 0.032 Uiso 1 1 calc R U .
H24B H 1.1915 0.4803 0.7018 0.032 Uiso 1 1 calc R U .
N25 N 1.2162(3) 0.5215(3) 0.7666(3) 0.0258(19) Uani 1 1 d . . .
H25A H 1.2121 0.5614 0.7620 0.039 Uiso 1 1 calc R U .
H25B H 1.2529 0.5105 0.7633 0.039 Uiso 1 1 calc R U .
H25C H 1.2098 0.5121 0.7965 0.039 Uiso 1 1 calc R U .
Na1 Na 0.86434(14) 0.67126(16) 0.66568(13) 0.0251(9) Uani 1 1 d . . .
Na2 Na 0.18039(14) 0.48424(18) 0.55479(13) 0.0290(9) Uani 1 1 d . . .
Na3 Na 0.89793(17) 0.40246(18) 0.78142(15) 0.0369(11) Uani 1 1 d . . .
Na4 Na 1.12798(17) 0.6210(2) 0.51587(15) 0.0401(11) Uani 1 1 d . . .
Na5 Na 0.54252(17) 0.6237(2) 0.51570(17) 0.0466(12) Uani 1 1 d . . .
Na6 Na 0.4744(3) 0.3909(3) 0.6015(2) 0.075(2) Uani 1 1 d . . .
Na7 Na 0.88715(18) 0.3059(2) 0.69541(15) 0.0420(12) Uani 1 1 d . . .
Na8 Na 0.8761(2) 0.1769(2) 0.63412(16) 0.0450(12) Uani 1 1 d . . .
Na9 Na 0.2339(5) 0.3709(6) 0.6210(4) 0.159(5) Uani 1 1 d . . .
Na10 Na 1.0439(5) 0.5112(6) 0.8304(4) 0.166(5) Uani 1 1 d . . .
Na11 Na 0.3421(6) 0.5545(5) 0.5435(4) 0.068(4) Uani 0.5 1 d . . P
Na12 Na 0.3078(3) 0.2618(3) 0.6937(3) 0.086(2) Uani 1 1 d . . .
O1W O 1.1473(2) 0.5734(3) 0.5900(2) 0.0229(15) Uani 1 1 d . . .
O2W O 0.8204(3) 0.3815(3) 0.7118(3) 0.0363(19) Uani 1 1 d . . .
O3W O 0.8402(4) 0.4248(4) 0.8409(3) 0.050(2) Uani 1 1 d . . .
O4W O 0.8920(3) 0.2977(3) 0.7819(2) 0.0299(17) Uani 1 1 d . . .
O5W O 0.9743(3) 0.4176(4) 0.8509(4) 0.059(3) Uani 1 1 d . . .
O6W O 0.9593(3) 0.3850(4) 0.7242(3) 0.050(2) Uani 1 1 d . . .
O7W O 0.2707(3) 0.4969(4) 0.5288(3) 0.052(2) Uani 1 1 d . . .
O8W O 0.1533(3) 0.5276(4) 0.4752(3) 0.044(2) Uani 1 1 d . . .
O9W O 0.0835(2) 0.4521(3) 0.5467(2) 0.0251(15) Uani 1 1 d . . .
O10W O 0.1918(4) 0.3824(4) 0.5395(3) 0.059(2) Uani 1 1 d . . .
O11W O 1.0827(3) 0.6867(3) 0.4588(2) 0.0332(18) Uani 1 1 d . . .
O12W O 0.8829(3) 0.3578(3) 0.6206(2) 0.0279(16) Uani 1 1 d . . .
O13W O 0.8009(3) 0.2513(3) 0.6506(3) 0.041(2) Uani 1 1 d . . .
O14W O 0.9572(3) 0.2481(4) 0.6631(3) 0.050(2) Uani 1 1 d . . .
O15W O 0.8607(4) 0.2062(4) 0.5511(3) 0.055(3) Uani 1 1 d . . .
O16W O 0.8828(3) 0.1615(5) 0.7141(3) 0.061(3) Uani 1 1 d . . .
O17W O 0.8018(4) 0.1038(5) 0.6128(3) 0.062(3) Uani 1 1 d . . .
O18W O 1.0467(7) 0.6074(6) 0.8868(8) 0.191(8) Uani 1 1 d . . .
O19W O 0.5552(3) 0.5643(4) 0.5834(3) 0.046(2) Uani 1 1 d . . .
O20W O 0.4168(6) 0.3798(5) 0.6665(6) 0.128(6) Uani 1 1 d . . .
O21W O 0.5189(4) 0.4344(5) 0.5431(4) 0.081(3) Uani 1 1 d . . .
O22W O 0.5423(4) 0.3225(5) 0.6295(3) 0.069(3) Uani 1 1 d . . .
O23W O 0.4362(4) 0.3139(5) 0.5468(3) 0.059(3) Uani 1 1 d . . .
O24W O 0.7701(2) 0.3371(3) 0.5706(2) 0.0265(16) Uani 1 1 d . . .
O25W O 0.6624(3) 0.3364(3) 0.6315(3) 0.0370(19) Uani 1 1 d . . .
O26W O 0.3314(4) 0.1608(5) 0.7145(4) 0.070(3) Uani 1 1 d . . .
O27W O 0.0375(3) 0.3253(3) 0.6234(3) 0.040(2) Uani 1 1 d . . .
O28W O 0.2705(3) 0.9656(3) 0.6922(3) 0.044(2) Uani 1 1 d . . .
O29W O 0.2584(3) 0.8070(3) 0.4832(3) 0.043(2) Uani 1 1 d . . .
O30W O 1.1607(4) 0.4922(4) 0.8466(3) 0.055(3) Uani 1 1 d . . .
O31W O 0.3722(3) 0.5571(4) 0.4813(3) 0.057(3) Uani 1 1 d . . .
O32W O 0.3531(3) 0.2911(4) 0.7726(3) 0.052(2) Uani 1 1 d . . .
O33W O 0.2827(7) 0.3764(5) 0.7033(5) 0.142(5) Uani 1 1 d . . .
O34W O 0.3194(5) 0.5849(4) 0.9820(3) 0.070(3) Uani 1 1 d . . .
O35W O 0.2426(4) 0.9283(5) 0.5669(4) 0.078(4) Uani 1 1 d . . .
O36W O 0.7242(5) 0.9030(5) 0.6933(4) 0.076(4) Uani 1 1 d . . .
O37W O 0.4004(4) 0.2594(6) 0.6640(5) 0.099(4) Uani 1 1 d . . .
O38W O 0.5691(5) 0.5913(6) 0.9665(4) 0.098(4) Uani 1 1 d . . .
O39W O 0.4347(5) 0.4899(7) 0.9601(5) 0.110(4) Uani 1 1 d . . .
O40W O 0.3338(7) 0.3954(5) 0.5823(4) 0.103(5) Uani 1 1 d . . .
O41W O 0.4347(6) 0.9108(7) 0.5335(4) 0.041(4) Uani 0.5 1 d . . P
O42W O 0.9492(8) 0.7207(8) 0.7404(10) 0.114(3) Uani 0.5 1 d . . P
O43W O 0.2718(7) 0.2727(8) 0.6132(5) 0.048(5) Uani 0.5 1 d . . P
O44W O 0.1523(10) 0.3379(13) 0.6649(10) 0.110(4) Uani 0.5 1 d . . P
O45W O 0.8166(6) 0.7176(7) 0.7292(6) 0.053(5) Uani 0.5 1 d . . P

loop_
_atom_site_aniso_label
_atom_site_aniso_U_11
_atom_site_aniso_U_22
_atom_site_aniso_U_33
_atom_site_aniso_U_23
_atom_site_aniso_U_13
_atom_site_aniso_U_12
W1 0.01128(11) 0.02256(16) 0.01587(13) 0.00044(13) 0.00421(10) 0.00019(11)
W2 0.01090(11) 0.01826(15) 0.02088(15) 0.00227(13) 0.00220(10) -0.00023(11)
W3 0.00948(10) 0.01944(15) 0.01274(13) 0.00109(12) -0.00014(10) -0.00124(11)
W4 0.01025(11) 0.01528(14) 0.01614(13) -0.00196(12) 0.00143(10) -0.00038(10)
W5 0.01178(11) 0.01739(15) 0.01862(14) -0.00157(13) 0.00414(10) 0.00302(11)
W6 0.00596(10) 0.02342(16) 0.02321(15) -0.00282(14) 0.00234(10) 0.00141(11)
W7 0.00838(11) 0.02039(16) 0.02672(16) -0.00618(14) 0.00012(11) -0.00074(11)
W8 0.00869(10) 0.01588(14) 0.01908(14) -0.00402(12) 0.00081(10) 0.00050(10)
W9 0.00650(10) 0.01664(14) 0.01509(13) -0.00181(12) 0.00110(9) -0.00027(10)
Cu1 0.0096(3) 0.0274(5) 0.0203(5) 0.0067(4) 0.0006(3) 0.0040(4)
Cu2 0.0124(4) 0.0485(7) 0.0185(5) -0.0060(5) 0.0033(3) 0.0040(4)
Cu3 0.0153(4) 0.0370(6) 0.0293(5) 0.0064(5) 0.0046(4) 0.0050(4)
Cu4 0.0155(4) 0.0243(5) 0.0314(5) -0.0010(5) 0.0067(4) 0.0043(4)
Cu5 0.0133(4) 0.0255(5) 0.0273(5) 0.0017(4) 0.0055(4) 0.0018(4)
Cu6 0.0096(3) 0.0210(5) 0.0450(6) -0.0104(5) 0.0112(4) -0.0020(4)
Cu7 0.0113(4) 0.0342(6) 0.0262(5) -0.0036(5) 0.0015(4) 0.0021(4)
Cu8 0.0097(3) 0.0192(5) 0.0195(5) -0.0045(4) -0.0002(3) -0.0024(3)
Cu9 0.0125(4) 0.0195(5) 0.0171(4) -0.0050(4) 0.0004(3) -0.0006(3)
P1 0.0171(8) 0.0256(11) 0.0177(9) 0.0026(9) 0.0044(7) 0.0015(8)
P2 0.0152(8) 0.0325(12) 0.0203(10) 0.0005(10) -0.0016(8) 0.0075(8)
P3 0.0124(7) 0.0171(10) 0.0238(10) 0.0011(9) 0.0061(7) 0.0023(7)
P4 0.0114(7) 0.0210(10) 0.0228(10) -0.0010(9) 0.0046(7) 0.0015(7)
P5 0.0148(8) 0.0344(13) 0.0282(11) 0.0051(11) 0.0011(8) 0.0023(9)
P6 0.0184(9) 0.0219(11) 0.0466(14) -0.0002(11) 0.0109(9) 0.0046(8)
P7 0.0136(8) 0.0247(11) 0.0188(10) -0.0035(9) -0.0004(7) -0.0002(8)
P8 0.0136(8) 0.0187(10) 0.0251(11) -0.0038(9) -0.0008(8) 0.0000(8)
P9 0.0094(7) 0.0165(10) 0.0264(10) -0.0034(8) 0.0067(7) -0.0031(7)
P10 0.0107(7) 0.0246(11) 0.0199(10) -0.0001(9) 0.0035(7) 0.0005(7)
O1 0.022(3) 0.029(3) 0.025(3) 0.003(3) 0.007(2) 0.004(2)
O2 0.017(2) 0.016(3) 0.025(3) -0.002(2) 0.003(2) 0.000(2)
O3 0.009(2) 0.021(3) 0.016(3) -0.001(2) -0.0017(19) 0.000(2)
O4 0.014(2) 0.015(3) 0.021(3) 0.009(2) 0.002(2) 0.005(2)
O5 0.009(2) 0.021(3) 0.017(3) -0.005(2) -0.0013(19) -0.007(2)
O6 0.013(2) 0.021(3) 0.015(2) 0.001(2) 0.0035(19) 0.000(2)
O7 0.038(2) 0.037(3) 0.065(3) 0.034(2) 0.017(2) 0.011(2)
O8 0.011(2) 0.018(3) 0.012(2) -0.006(2) 0.0026(18) 0.0009(19)
O9 0.011(2) 0.017(3) 0.021(3) -0.005(2) -0.007(2) -0.001(2)
O10 0.015(2) 0.009(2) 0.029(3) -0.001(2) -0.002(2) -0.009(2)
O11 0.018(2) 0.026(3) 0.020(3) -0.003(3) -0.001(2) -0.008(2)
O12 0.014(2) 0.016(3) 0.014(2) -0.001(2) 0.0014(19) -0.002(2)
O13 0.013(2) 0.017(3) 0.016(2) 0.008(2) 0.0031(19) 0.0053(19)
O14 0.013(2) 0.016(3) 0.036(3) -0.004(3) -0.002(2) -0.008(2)
O15 0.016(2) 0.021(3) 0.016(3) 0.003(2) -0.001(2) -0.001(2)
O16 0.012(2) 0.005(2) 0.024(3) -0.001(2) 0.0016(19) -0.0025(18)
O17 0.019(2) 0.013(3) 0.018(3) -0.010(2) 0.004(2) -0.005(2)
O18 0.0050(18) 0.009(2) 0.021(3) 0.002(2) 0.0022(18) 0.0039(17)
O19 0.022(3) 0.030(3) 0.030(3) 0.001(3) 0.012(2) 0.004(2)
O20 0.012(2) 0.026(3) 0.024(3) -0.001(3) -0.001(2) 0.003(2)
O21 0.008(2) 0.019(3) 0.026(3) -0.003(2) 0.001(2) 0.001(2)
O22 0.014(2) 0.026(3) 0.037(3) 0.000(3) 0.005(2) 0.003(2)
O23 0.019(2) 0.020(3) 0.021(3) 0.001(2) -0.001(2) 0.004(2)
O24 0.013(2) 0.017(3) 0.037(3) -0.014(2) 0.008(2) -0.002(2)
O25 0.0049(19) 0.023(3) 0.026(3) 0.001(3) -0.002(2) 0.000(2)
O26 0.011(2) 0.024(3) 0.042(4) -0.013(3) -0.002(2) -0.007(2)
O27 0.012(2) 0.040(4) 0.020(3) 0.006(3) -0.002(2) -0.002(2)
O28 0.011(2) 0.017(3) 0.028(3) -0.009(2) -0.001(2) 0.000(2)
O29 0.011(2) 0.024(3) 0.029(3) -0.001(3) 0.006(2) 0.006(2)
O30 0.010(2) 0.035(3) 0.031(3) 0.002(3) 0.004(2) -0.001(2)
O31 0.0197(18) 0.021(2) 0.039(2) -0.004(2) 0.0047(17) -0.0036(16)
O32 0.008(2) 0.022(3) 0.021(3) -0.002(2) 0.0025(19) 0.000(2)
O33 0.018(2) 0.013(3) 0.023(3) 0.003(2) 0.004(2) -0.003(2)
O34 0.011(2) 0.024(3) 0.018(3) 0.008(2) 0.0042(19) 0.004(2)
O35 0.015(2) 0.032(3) 0.025(3) 0.004(3) 0.006(2) 0.004(2)
O36 0.012(2) 0.037(3) 0.015(3) 0.008(3) -0.001(2) 0.005(2)
O37 0.028(3) 0.060(4) 0.029(3) -0.013(3) 0.003(3) 0.019(3)
O38 0.024(3) 0.033(3) 0.019(3) -0.004(3) 0.004(2) -0.003(3)
O39 0.092(4) 0.028(4) 0.255(9) -0.006(5) 0.120(4) 0.006(4)
O40 0.021(3) 0.051(4) 0.040(4) 0.009(4) 0.002(3) 0.009(3)
O41 0.018(2) 0.037(3) 0.023(3) -0.014(3) 0.010(2) 0.002(2)
O42 0.026(3) 0.022(3) 0.043(3) -0.008(3) 0.016(2) 0.002(2)
O43 0.016(2) 0.027(3) 0.022(3) -0.003(3) 0.006(2) -0.001(2)
O44 0.015(2) 0.031(3) 0.033(3) 0.002(3) 0.004(2) 0.004(2)
O45 0.030(3) 0.026(3) 0.034(3) 0.007(3) 0.013(2) 0.008(3)
O46 0.025(3) 0.027(3) 0.024(3) 0.003(3) 0.011(2) 0.001(2)
O47 0.017(3) 0.065(5) 0.049(4) -0.004(4) 0.007(3) 0.003(3)
O48 0.011(2) 0.027(3) 0.038(3) -0.007(3) 0.002(2) 0.002(2)
O49 0.009(2) 0.016(3) 0.031(3) 0.002(2) 0.007(2) -0.0012(19)
O50 0.010(2) 0.021(3) 0.036(3) -0.002(3) 0.0135(19) 0.000(2)
O51 0.014(2) 0.015(3) 0.030(3) 0.002(2) 0.0116(19) 0.000(2)
O52 0.038(2) 0.037(3) 0.065(3) 0.034(2) 0.017(2) 0.011(2)
O53 0.018(3) 0.042(4) 0.024(3) 0.013(3) -0.002(2) 0.003(3)
O54 0.012(2) 0.030(3) 0.020(3) -0.002(3) -0.002(2) 0.003(2)
O55 0.011(2) 0.029(3) 0.030(3) -0.004(3) 0.000(2) -0.006(2)
O56 0.012(2) 0.033(3) 0.039(3) -0.006(3) 0.005(2) 0.007(2)
O57 0.011(2) 0.050(4) 0.052(4) 0.000(4) 0.004(3) -0.001(3)
O58 0.024(3) 0.021(3) 0.026(3) 0.002(3) -0.001(2) -0.006(2)
O59 0.017(2) 0.027(3) 0.021(3) -0.003(3) -0.005(2) -0.005(2)
O60 0.009(2) 0.019(3) 0.017(3) -0.006(2) -0.0041(19) -0.001(2)
O61 0.007(2) 0.020(3) 0.017(3) -0.004(2) -0.0064(19) 0.0002(19)
O62 0.011(2) 0.027(3) 0.026(3) -0.007(3) 0.005(2) -0.006(2)
O63 0.014(2) 0.029(3) 0.021(3) -0.003(3) -0.002(2) -0.003(2)
O64 0.014(2) 0.020(3) 0.020(3) -0.010(2) -0.004(2) -0.001(2)
O65 0.036(3) 0.028(3) 0.019(3) 0.005(3) 0.005(2) 0.001(3)
O66 0.039(4) 0.038(4) 0.029(4) 0.004(3) -0.003(3) 0.007(3)
O67 0.013(2) 0.027(3) 0.028(3) -0.003(3) 0.002(2) -0.001(2)
O68 0.022(3) 0.038(4) 0.018(3) 0.002(3) 0.005(2) -0.002(3)
O69 0.023(3) 0.038(4) 0.044(4) 0.014(3) 0.001(3) -0.005(3)
O70 0.0197(18) 0.021(2) 0.039(2) -0.004(2) 0.0047(17) -0.0036(16)
O71 0.025(3) 0.029(3) 0.022(3) -0.009(3) 0.002(2) -0.005(3)
O72 0.020(3) 0.028(3) 0.039(4) -0.015(3) -0.007(3) 0.005(2)
O73 0.016(2) 0.032(3) 0.035(3) -0.016(3) 0.013(2) -0.006(2)
O74 0.022(3) 0.052(4) 0.034(3) 0.010(3) 0.013(2) 0.004(3)
C1 0.011(3) 0.034(5) 0.022(4) 0.009(4) 0.000(3) 0.002(3)
C2 0.023(4) 0.027(4) 0.011(4) -0.003(3) -0.006(3) 0.001(3)
C3 0.030(4) 0.043(6) 0.026(5) -0.015(4) -0.003(4) 0.007(4)
C4 0.039(5) 0.028(5) 0.029(5) -0.005(4) -0.003(4) 0.017(4)
N5 0.044(5) 0.034(4) 0.037(5) -0.017(4) 0.004(4) 0.008(4)
C6 0.011(3) 0.014(4) 0.021(3) 0.006(3) 0.008(2) 0.006(3)
C7 0.013(3) 0.026(4) 0.021(4) 0.002(4) -0.002(3) 0.003(3)
C8 0.018(3) 0.029(5) 0.033(4) 0.007(4) 0.010(3) 0.008(3)
C9 0.036(4) 0.053(6) 0.022(4) 0.001(4) 0.014(3) -0.012(4)
N10 0.018(4) 0.179(13) 0.016(4) 0.004(6) 0.005(3) -0.006(6)
C11 0.023(4) 0.022(4) 0.035(5) 0.008(4) -0.001(4) 0.005(3)
C12 0.029(4) 0.036(5) 0.046(6) 0.022(5) 0.007(4) 0.018(4)
C13 0.029(4) 0.049(6) 0.077(7) 0.020(6) 0.025(4) 0.027(4)
C14 0.019(3) 0.110(7) 0.055(4) -0.031(5) 0.005(3) -0.003(4)
N15 0.062(6) 0.127(12) 0.180(12) 0.035(10) 0.078(6) 0.038(7)
C16 0.016(3) 0.015(4) 0.016(4) 0.006(3) -0.003(3) -0.002(3)
C17 0.035(4) 0.021(4) 0.031(5) 0.001(4) 0.010(4) 0.005(4)
C18 0.033(4) 0.053(6) 0.027(5) -0.015(5) 0.002(4) -0.022(4)
C19 0.023(4) 0.056(7) 0.043(6) -0.011(5) -0.002(4) -0.007(4)
N20 0.019(3) 0.110(7) 0.055(4) -0.031(5) 0.005(3) -0.003(4)
C21 0.010(3) 0.016(4) 0.017(4) 0.000(3) -0.002(3) 0.005(3)
C22 0.007(3) 0.014(4) 0.039(5) -0.003(4) 0.005(3) 0.000(3)
C23 0.015(3) 0.030(5) 0.026(4) -0.001(4) -0.001(3) 0.005(3)
C24 0.010(3) 0.030(5) 0.040(5) -0.006(4) 0.003(3) 0.004(3)
N25 0.022(3) 0.028(4) 0.026(4) 0.003(3) 0.000(3) 0.011(3)
Na1 0.0145(13) 0.0257(18) 0.0358(18) 0.0039(16) 0.0063(13) 0.0017(13)
Na2 0.0129(13) 0.040(2) 0.0326(19) -0.0123(17) -0.0010(13) -0.0043(14)
Na3 0.0308(18) 0.033(2) 0.046(2) 0.0090(19) 0.0022(17) 0.0003(16)
Na4 0.0290(18) 0.048(2) 0.040(2) 0.011(2) -0.0054(17) -0.0176(17)
Na5 0.0294(18) 0.054(3) 0.059(3) -0.007(2) 0.0176(17) 0.0045(19)
Na6 0.095(4) 0.053(3) 0.075(4) -0.014(3) 0.010(3) 0.005(3)
Na7 0.0303(18) 0.061(3) 0.035(2) -0.001(2) 0.0067(16) 0.0042(19)
Na8 0.051(2) 0.044(2) 0.040(2) 0.006(2) 0.0086(19) -0.001(2)
Na9 0.120(7) 0.173(10) 0.177(10) -0.008(8) 0.006(7) 0.029(7)
Na10 0.131(7) 0.216(11) 0.140(8) 0.042(8) -0.007(7) -0.055(7)
Na11 0.089(8) 0.062(7) 0.055(6) 0.018(5) 0.012(6) -0.003(6)
Na12 0.060(3) 0.099(5) 0.099(5) 0.020(4) 0.010(3) 0.001(3)
O1W 0.012(2) 0.029(3) 0.028(3) -0.008(3) 0.002(2) -0.001(2)
O2W 0.019(3) 0.047(4) 0.045(4) 0.014(3) 0.008(3) 0.005(3)
O3W 0.057(5) 0.047(5) 0.044(4) 0.006(4) 0.010(4) 0.001(4)
O4W 0.021(3) 0.025(3) 0.042(4) 0.009(3) 0.001(3) -0.006(2)
O5W 0.034(4) 0.037(4) 0.100(7) 0.031(4) -0.008(4) 0.004(3)
O6W 0.039(4) 0.042(4) 0.073(5) 0.020(4) 0.021(3) -0.002(3)
O7W 0.025(3) 0.091(6) 0.041(4) -0.013(4) 0.011(3) -0.015(4)
O8W 0.029(3) 0.075(6) 0.027(3) -0.010(4) 0.003(3) -0.005(4)
O9W 0.016(2) 0.033(3) 0.028(3) -0.008(3) 0.006(2) -0.005(2)
O10W 0.059(4) 0.048(5) 0.080(5) -0.028(4) 0.042(3) -0.011(4)
O11W 0.019(3) 0.050(4) 0.031(3) -0.005(3) 0.006(2) -0.003(3)
O12W 0.022(3) 0.027(3) 0.035(3) -0.003(3) 0.005(2) -0.007(2)
O13W 0.037(3) 0.039(4) 0.050(4) 0.009(4) 0.012(3) 0.002(3)
O14W 0.044(4) 0.044(4) 0.064(5) 0.013(4) 0.020(3) 0.005(4)
O15W 0.049(4) 0.071(6) 0.044(4) -0.001(4) 0.010(4) -0.018(4)
O16W 0.021(3) 0.135(8) 0.028(4) 0.030(5) 0.003(3) 0.009(4)
O17W 0.052(5) 0.078(6) 0.057(5) 0.000(5) 0.014(4) -0.016(5)
O18W 0.149(10) 0.054(8) 0.41(2) 0.003(11) 0.161(10) -0.012(7)
O19W 0.021(3) 0.078(6) 0.040(4) -0.005(4) 0.012(3) -0.008(3)
O20W 0.122(10) 0.049(7) 0.217(16) -0.006(9) 0.042(10) -0.029(7)
O21W 0.038(4) 0.093(7) 0.115(7) -0.056(5) 0.023(4) -0.001(5)
O22W 0.047(5) 0.097(7) 0.064(5) 0.032(5) 0.015(4) 0.011(5)
O23W 0.040(4) 0.090(7) 0.045(5) 0.000(5) 0.001(4) -0.011(4)
O24W 0.018(2) 0.034(3) 0.027(3) -0.005(3) 0.004(2) 0.002(2)
O25W 0.037(3) 0.042(4) 0.033(4) -0.001(3) 0.010(3) -0.007(3)
O26W 0.078(6) 0.065(6) 0.073(6) 0.003(5) 0.030(5) -0.014(5)
O27W 0.041(4) 0.043(4) 0.036(4) 0.001(4) 0.001(3) -0.005(3)
O28W 0.050(4) 0.034(4) 0.051(4) -0.006(4) 0.017(3) -0.005(3)
O29W 0.048(4) 0.041(4) 0.038(4) 0.013(3) -0.002(3) -0.009(3)
O30W 0.050(4) 0.070(6) 0.048(4) 0.006(4) 0.019(3) -0.002(4)
O31W 0.035(4) 0.073(6) 0.057(5) -0.012(5) -0.006(4) -0.028(4)
O32W 0.044(4) 0.043(4) 0.071(5) 0.025(4) 0.012(4) -0.003(4)
O33W 0.180(11) 0.080(6) 0.189(10) 0.096(6) 0.103(8) 0.061(7)
O34W 0.101(7) 0.067(6) 0.047(5) -0.008(4) 0.032(4) 0.015(5)
O35W 0.064(6) 0.097(8) 0.076(6) 0.001(6) 0.021(5) 0.001(6)
O36W 0.067(6) 0.062(6) 0.093(7) -0.020(6) -0.004(6) 0.001(5)
O37W 0.045(5) 0.134(10) 0.111(9) 0.033(8) -0.011(6) -0.016(6)
O38W 0.078(7) 0.124(9) 0.082(7) -0.026(7) -0.016(6) -0.034(7)
O39W 0.053(5) 0.144(10) 0.123(9) 0.038(8) -0.012(6) 0.028(6)
O40W 0.183(13) 0.057(6) 0.060(6) -0.016(5) -0.009(8) 0.032(7)
O41W 0.034(7) 0.073(10) 0.016(6) 0.023(7) 0.003(5) 0.017(7)
O42W 0.092(4) 0.028(4) 0.255(9) -0.006(5) 0.120(4) 0.006(4)
O43W 0.052(8) 0.060(10) 0.024(7) 0.007(7) -0.012(7) 0.022(8)
O44W 0.053(5) 0.144(10) 0.123(9) 0.038(8) -0.012(6) 0.028(6)
O45W 0.023(6) 0.055(9) 0.077(10) -0.045(7) -0.005(7) -0.001(6)

loop_
_atom_type_symbol
_atom_type_description
_atom_type_scat_dispersion_real
_atom_type_scat_dispersion_imag
_atom_type_scat_source
C C 0.0033 0.0016 'International Tables Vol C Tables 4.2.6.8 and 6.1.1.4'
H H 0.0000 0.0000 'International Tables Vol C Tables 4.2.6.8 and 6.1.1.4'
N N 0.0061 0.0033 'International Tables Vol C Tables 4.2.6.8 and 6.1.1.4'
O O 0.0106 0.0060 'International Tables Vol C Tables 4.2.6.8 and 6.1.1.4'
Si Si 0.0817 0.0704 'International Tables Vol C Tables 4.2.6.8 and 6.1.1.4'
P P 0.1023 0.0942 'International Tables Vol C Tables 4.2.6.8 and 6.1.1.4'
Cu Cu 0.3201 1.2651 'International Tables Vol C Tables 4.2.6.8 and 6.1.1.4'
W W -0.8490 6.8722 'International Tables Vol C Tables 4.2.6.8 and 6.1.1.4'
Na Na 0.0362 0.0249 'International Tables Vol C Tables 4.2.6.8 and 6.1.1.4'

loop_
_geom_angle_atom_site_label_1
_geom_angle_atom_site_label_2
_geom_angle_atom_site_label_3
_geom_angle
_geom_angle_site_symmetry_1
_geom_angle_site_symmetry_3
O1 W1 O2 103.2(3) . .
O1 W1 O3 102.1(3) . .
O2 W1 O3 89.2(2) . .
O1 W1 O4 99.5(3) . .
O2 W1 O4 156.9(2) . .
O3 W1 O4 90.1(2) . .
O1 W1 O5 98.1(3) . .
O2 W1 O5 87.0(2) . .
O3 W1 O5 159.8(2) . .
O4 W1 O5 85.7(2) . .
O1 W1 O6 169.1(2) . .
O2 W1 O6 84.2(2) . .
O3 W1 O6 85.8(2) . .
O4 W1 O6 72.7(2) . .
O5 W1 O6 74.1(2) . .
O1 W1 Na11 91.2(3) . .
O2 W1 Na11 44.0(3) . .
O3 W1 Na11 133.2(3) . .
O4 W1 Na11 132.0(3) . .
O5 W1 Na11 46.4(3) . .
O6 W1 Na11 88.7(3) . .
O7 W2 O8 102.3(3) . .
O7 W2 O9 102.8(3) . .
O8 W2 O9 90.5(2) . .
O7 W2 O4 98.5(3) . .
O8 W2 O4 158.9(2) . .
O9 W2 O4 88.9(2) . .
O7 W2 O10 98.0(3) . .
O8 W2 O10 88.9(2) . .
O9 W2 O10 158.9(2) . .
O4 W2 O10 84.2(2) . .
O7 W2 O6 169.5(3) . .
O8 W2 O6 84.4(2) . .
O9 W2 O6 85.1(2) . .
O4 W2 O6 74.5(2) . .
O10 W2 O6 73.8(2) . .
O11 W3 O12 103.0(3) . .
O11 W3 O13 102.1(2) . .
O12 W3 O13 88.2(2) . .
O11 W3 O5 98.1(3) . .
O12 W3 O5 91.4(2) . .
O13 W3 O5 159.4(2) . .
O11 W3 O10 98.5(3) . .
O12 W3 O10 158.3(2) . .
O13 W3 O10 85.0(2) . .
O5 W3 O10 87.9(2) . .
O11 W3 O6 169.5(2) . .
O12 W3 O6 86.0(2) . .
O13 W3 O6 83.3(2) . .
O5 W3 O6 76.1(2) . .
O10 W3 O6 72.7(2) . .
O11 W3 Na11 91.6(3) . .
O12 W3 Na11 46.8(3) . .
O13 W3 Na11 135.0(3) . .
O5 W3 Na11 47.6(3) . .
O10 W3 Na11 135.4(3) . .
O6 W3 Na11 90.8(2) . .
O14 W4 O15 99.8(3) . .
O14 W4 O16 98.4(2) . .
O15 W4 O16 97.7(2) . .
O14 W4 O17 96.3(3) . .
O15 W4 O17 94.9(2) . .
O16 W4 O17 158.6(2) . .
O14 W4 O12 96.3(2) . .
O15 W4 O12 164.0(2) . .
O16 W4 O12 79.8(2) . .
O17 W4 O12 83.2(2) . .
O14 W4 O18 171.6(2) . .
O15 W4 O18 82.3(2) . .
O16 W4 O18 89.29(19) . .
O17 W4 O18 75.4(2) . .
O12 W4 O18 81.82(19) . .
O14 W4 Na11 88.2(3) . .
O15 W4 Na11 138.6(3) . .
O16 W4 Na11 121.5(3) . .
O17 W4 Na11 43.6(3) . .
O12 W4 Na11 41.6(2) . .
O18 W4 Na11 85.0(2) . .
O19 W5 O20 100.5(3) . .
O19 W5 O21 99.3(3) . .
O20 W5 O21 93.8(2) . .
O19 W5 O17 96.9(3) . .
O20 W5 O17 93.6(2) . .
O21 W5 O17 160.6(2) . .
O19 W5 O2 96.0(3) . .
O20 W5 O2 163.4(3) . .
O21 W5 O2 82.1(2) . .
O17 W5 O2 85.7(2) . .
O19 W5 O18 171.5(2) . .
O20 W5 O18 81.4(2) . .
O21 W5 O18 88.8(2) . .
O17 W5 O18 74.6(2) . .
O2 W5 O18 82.4(2) . .
O19 W5 Na11 86.5(3) . .
O20 W5 Na11 139.6(3) . .
O21 W5 Na11 124.6(3) . .
O17 W5 Na11 46.0(3) . .
O2 W5 Na11 42.5(2) . .
O18 W5 Na11 86.8(2) . .
O22 W6 O23 100.8(3) . .
O22 W6 O21 103.1(3) . .
O23 W6 O21 90.3(3) . .
O22 W6 O24 99.6(3) . .
O23 W6 O24 91.7(3) . .
O21 W6 O24 156.4(2) . .
O22 W6 O3 98.8(3) . .
O23 W6 O3 160.3(2) . .
O21 W6 O3 84.2(2) . .
O24 W6 O3 86.1(2) . .
O22 W6 O25 173.7(3) . .
O23 W6 O25 77.9(2) . .
O21 W6 O25 83.2(2) . .
O24 W6 O25 74.3(2) . .
O3 W6 O25 82.7(2) . .
O22 W6 Cu3 137.8(2) . .
O23 W6 Cu3 36.96(18) . .
O21 W6 Cu3 81.70(18) . .
O24 W6 Cu3 85.88(18) . .
O3 W6 Cu3 123.40(16) . .
O25 W6 Cu3 41.36(14) . .
O26 W7 O27 102.2(3) . .
O26 W7 O28 101.8(3) . .
O27 W7 O28 92.2(3) . .
O26 W7 O24 97.9(3) . .
O27 W7 O24 94.4(3) . .
O28 W7 O24 157.4(2) . .
O26 W7 O9 96.6(3) . .
O27 W7 O9 161.1(3) . .
O28 W7 O9 82.7(2) . .
O24 W7 O9 84.1(2) . .
O26 W7 O25 173.2(3) . .
O27 W7 O25 80.1(3) . .
O28 W7 O25 84.4(2) . .
O24 W7 O25 75.5(2) . .
O9 W7 O25 81.3(2) . .
O29 W8 O30 102.5(3) . .
O29 W8 O28 101.3(2) . .
O30 W8 O28 96.3(2) . .
O29 W8 O31 97.7(2) . .
O30 W8 O31 92.9(3) . .
O28 W8 O31 156.5(3) . .
O29 W8 O8 96.5(2) . .
O30 W8 O8 160.8(3) . .
O28 W8 O8 83.0(2) . .
O31 W8 O8 81.3(2) . .
O29 W8 O32 172.1(2) . .
O30 W8 O32 80.1(3) . .
O28 W8 O32 85.8(2) . .
O31 W8 O32 74.6(2) . .
O8 W8 O32 80.7(2) . .
O33 W9 O34 102.1(2) . .
O33 W9 O31 98.9(3) . .
O34 W9 O31 93.2(3) . .
O33 W9 O16 102.6(2) . .
O34 W9 O16 87.2(2) . .
O31 W9 O16 158.0(2) . .
O33 W9 O13 97.6(2) . .
O34 W9 O13 159.6(2) . .
O31 W9 O13 88.4(3) . .
O16 W9 O13 83.8(2) . .
O33 W9 O32 173.3(2) . .
O34 W9 O32 76.9(2) . .
O31 W9 O32 74.7(2) . .
O16 W9 O32 84.0(2) . .
O13 W9 O32 84.0(2) . .
O33 W9 Cu1 137.71(19) . .
O34 W9 Cu1 35.59(16) . .
O31 W9 Cu1 86.62(18) . .
O16 W9 Cu1 80.96(15) . .
O13 W9 Cu1 124.51(14) . .
O32 W9 Cu1 41.58(14) . .
O35 Cu1 O34 87.6(2) . .
O35 Cu1 O36 89.7(2) . .
O34 Cu1 O36 168.2(3) . .
O35 Cu1 O32 164.1(2) . .
O34 Cu1 O32 81.7(2) . .
O36 Cu1 O32 98.5(2) . .
O35 Cu1 O30 116.4(2) . .
O34 Cu1 O30 85.7(2) . .
O36 Cu1 O30 105.7(2) . .
O32 Cu1 O30 74.7(2) . .
O35 Cu1 P1 30.32(17) . .
O34 Cu1 P1 111.66(18) . .
O36 Cu1 P1 62.47(19) . .
O32 Cu1 P1 147.68(16) . .
O30 Cu1 P1 133.50(16) . .
O35 Cu1 W9 118.43(16) . .
O34 Cu1 W9 32.74(16) . .
O36 Cu1 W9 144.39(18) . .
O32 Cu1 W9 49.23(14) . .
O30 Cu1 W9 82.07(14) . .
P1 Cu1 W9 135.19(6) . .
O37 Cu2 O20 88.5(3) . .
O37 Cu2 O38 91.4(3) . .
O20 Cu2 O38 178.2(3) . .
O37 Cu2 O15 177.9(3) . .
O20 Cu2 O15 91.2(2) . .
O38 Cu2 O15 89.0(2) . .
O37 Cu2 O39 84.6(4) . .
O20 Cu2 O39 87.7(3) . .
O38 Cu2 O39 90.4(3) . .
O15 Cu2 O39 97.5(3) . .
O40 Cu3 O23 84.8(3) . .
O40 Cu3 O36 90.7(3) . .
O23 Cu3 O36 167.0(3) . .
O40 Cu3 O25 164.9(3) . .
O23 Cu3 O25 83.1(2) . .
O36 Cu3 O25 99.1(2) . .
O40 Cu3 O27 112.5(3) . .
O23 Cu3 O27 85.6(2) . .
O36 Cu3 O27 107.3(2) . .
O25 Cu3 O27 75.5(2) . .
O40 Cu3 P2 31.9(2) . .
O23 Cu3 P2 108.11(18) . .
O36 Cu3 P2 63.51(17) . .
O25 Cu3 P2 147.58(17) . .
O27 Cu3 P2 134.21(16) . .
O40 Cu3 W6 116.5(2) . .
O23 Cu3 W6 33.26(16) . .
O36 Cu3 W6 145.15(16) . .
O25 Cu3 W6 50.30(15) . .
O27 Cu3 W6 83.16(16) . .
P2 Cu3 W6 131.47(6) . .
O41 Cu4 O42 94.8(3) . .
O41 Cu4 O44 158.8(3) . .
O42 Cu4 O44 89.8(3) . .
O41 Cu4 O43 88.9(3) . .
O42 Cu4 O43 159.7(3) . .
O44 Cu4 O43 80.0(3) . .
O41 Cu4 O22 96.7(2) . .
O42 Cu4 O22 100.8(2) . .
O44 Cu4 O22 102.7(2) . .
O43 Cu4 O22 98.5(2) . .
O41 Cu4 Cu5 116.16(19) . .
O42 Cu4 Cu5 116.8(2) . .
O44 Cu4 Cu5 44.43(19) . .
O43 Cu4 Cu5 44.90(17) . .
O22 Cu4 Cu5 125.70(16) . .
O41 Cu4 P4 30.15(19) . .
O42 Cu4 P4 112.65(19) . .
O44 Cu4 P4 130.06(19) . .
O43 Cu4 P4 63.56(16) . .
O22 Cu4 P4 114.92(17) . .
Cu5 Cu4 P4 86.13(6) . .
O45 Cu5 O44 88.3(3) . .
O45 Cu5 O43 165.1(3) . .
O44 Cu5 O43 82.0(3) . .
O45 Cu5 O46 98.1(3) . .
O44 Cu5 O46 164.9(3) . .
O43 Cu5 O46 88.9(3) . .
O45 Cu5 O47 89.7(3) . .
O44 Cu5 O47 97.6(3) . .
O43 Cu5 O47 102.8(3) . .
O46 Cu5 O47 96.1(3) . .
O45 Cu5 Cu4 119.5(2) . .
O44 Cu5 Cu4 45.51(19) . .
O43 Cu5 Cu4 46.17(18) . .
O46 Cu5 Cu4 120.19(18) . .
O47 Cu5 Cu4 126.05(18) . .
O48 Cu6 O49 174.0(3) . .
O48 Cu6 O50 87.9(2) . .
O49 Cu6 O50 91.4(2) . .
O48 Cu6 O51 91.3(2) . .
O49 Cu6 O51 89.3(2) . .
O50 Cu6 O51 178.4(2) . .
O48 Cu6 Na1 130.67(19) . .
O49 Cu6 Na1 47.35(17) . .
O50 Cu6 Na1 133.57(18) . .
O51 Cu6 Na1 46.49(17) . .
O53 Cu7 O54 88.2(2) . .
O53 Cu7 O55 175.1(3) . .
O54 Cu7 O55 91.5(2) . .
O53 Cu7 O56 90.9(3) . .
O54 Cu7 O56 176.0(3) . .
O55 Cu7 O56 88.9(2) . .
O53 Cu7 Na1 134.3(2) . .
O54 Cu7 Na1 133.38(18) . .
O55 Cu7 Na1 47.88(19) . .
O56 Cu7 Na1 48.90(18) . .
O59 Cu8 O60 89.6(2) . .
O59 Cu8 O58 96.4(3) . .
O60 Cu8 O58 162.6(3) . .
O59 Cu8 O61 165.8(3) . .
O60 Cu8 O61 81.6(2) . .
O58 Cu8 O61 89.2(2) . .
O59 Cu8 O62 92.9(2) . .
O60 Cu8 O62 99.0(2) . .
O58 Cu8 O62 97.0(2) . .
O61 Cu8 O62 99.3(2) . .
O59 Cu8 Cu9 120.79(19) . .
O60 Cu8 Cu9 45.62(16) . .
O58 Cu8 Cu9 118.38(19) . .
O61 Cu8 Cu9 45.70(16) . .
O62 Cu8 Cu9 124.80(13) . .
O63 Cu9 O64 95.3(3) . .
O63 Cu9 O60 159.6(2) . .
O64 Cu9 O60 89.2(2) . .
O63 Cu9 O61 88.9(3) . .
O64 Cu9 O61 160.3(2) . .
O60 Cu9 O61 80.6(2) . .
O63 Cu9 O33 95.1(2) . 1_655
O64 Cu9 O33 103.3(2) . 1_655
O60 Cu9 O33 103.2(2) . 1_655
O61 Cu9 O33 95.4(2) . 1_655
O63 Cu9 Cu8 116.73(18) . .
O64 Cu9 Cu8 116.58(16) . .
O60 Cu9 Cu8 44.63(16) . .
O61 Cu9 Cu8 45.51(15) . .
O33 Cu9 Cu8 124.30(15) 1_655 .
O63 Cu9 P10 30.63(18) . .
O64 Cu9 P10 112.90(18) . .
O60 Cu9 P10 130.28(16) . .
O61 Cu9 P10 63.73(17) . .
O33 Cu9 P10 113.09(15) 1_655 .
Cu8 Cu9 P10 86.17(5) . .
O63 Cu9 P8 112.59(18) . .
O64 Cu9 P8 30.40(16) . .
O60 Cu9 P8 64.16(17) . .
O61 Cu9 P8 131.18(15) . .
O33 Cu9 P8 123.71(15) 1_655 .
Cu8 Cu9 P8 86.23(5) . .
P10 Cu9 P8 115.20(7) . .
O18 Si1 O25 110.9(3) . .
O18 Si1 O32 109.6(3) . .
O25 Si1 O32 111.5(3) . .
O18 Si1 O6 107.3(3) . .
O25 Si1 O6 109.4(3) . .
O32 Si1 O6 108.0(3) . .
O65 P1 O38 112.7(4) . .
O65 P1 O35 112.2(4) . .
O38 P1 O35 109.1(3) . .
O65 P1 C1 112.3(4) . .
O38 P1 C1 108.4(4) . .
O35 P1 C1 101.5(4) . .
O65 P1 Cu1 148.2(3) . .
O38 P1 Cu1 94.1(3) . .
O35 P1 Cu1 39.3(2) . .
C1 P1 Cu1 72.1(3) . .
O66 P2 O37 112.5(4) . .
O66 P2 O40 111.8(4) . .
O37 P2 O40 110.4(4) . .
O66 P2 C1 112.6(4) . .
O37 P2 C1 107.9(4) . .
O40 P2 C1 101.1(4) . .
O66 P2 Cu3 151.4(3) . .
O37 P2 Cu3 90.6(3) . .
O40 P2 Cu3 41.2(2) . .
C1 P2 Cu3 73.4(3) . .
O67 P3 O48 110.2(3) . .
O67 P3 O46 111.1(3) . .
O48 P3 O46 111.7(4) . .
O67 P3 C6 109.4(3) . .
O48 P3 C6 108.7(3) . .
O46 P3 C6 105.7(4) . .
O68 P4 O51 113.1(3) . .
O68 P4 O41 111.5(4) . .
O51 P4 O41 108.8(3) . .
O68 P4 C6 112.0(4) . .
O51 P4 C6 107.5(3) . .
O41 P4 C6 103.3(3) . .
O68 P4 Cu4 147.0(3) . .
O51 P4 Cu4 94.7(2) . .
O41 P4 Cu4 39.0(2) . .
C6 P4 Cu4 73.4(2) . .
O69 P5 O45 111.9(4) . .
O69 P5 O53 111.6(4) . .
O45 P5 O53 110.0(4) . .
O69 P5 C11 110.1(4) . .
O45 P5 C11 104.0(4) . .
O53 P5 C11 108.9(4) . .
O70 P6 O56 113.3(4) . .
O70 P6 O42 111.7(4) . .
O56 P6 O42 109.2(4) . .
O70 P6 C11 111.9(4) . .
O56 P6 C11 107.5(4) . .
O42 P6 C11 102.5(4) . .
O71 P7 O54 110.8(4) . .
O71 P7 O59 112.7(4) . .
O54 P7 O59 110.5(3) . .
O71 P7 C16 109.2(4) . .
O54 P7 C16 108.7(4) . .
O59 P7 C16 104.6(3) . .
O72 P8 O55 113.1(4) . .
O72 P8 O64 112.4(3) . .
O55 P8 O64 109.2(3) . .
O72 P8 C16 110.9(4) . .
O55 P8 C16 107.8(4) . .
O64 P8 C16 102.8(3) . .
O72 P8 Cu9 148.6(3) . .
O55 P8 Cu9 94.3(2) . .
O64 P8 Cu9 40.2(2) . .
C16 P8 Cu9 72.1(2) . .
O73 P9 O58 111.1(4) . .
O73 P9 O50 110.4(3) . .
O58 P9 O50 111.0(3) . .
O73 P9 C21 111.2(3) . .
O58 P9 C21 105.5(4) . .
O50 P9 C21 107.6(4) . .
O74 P10 O49 112.3(3) . .
O74 P10 O63 112.8(4) . .
O49 P10 O63 109.4(3) . .
O74 P10 C21 111.8(4) . .
O49 P10 C21 106.6(3) . .
O63 P10 C21 103.3(3) . .
O74 P10 Cu9 149.0(3) . .
O49 P10 Cu9 94.2(2) . .
O63 P10 Cu9 39.5(2) . .
C21 P10 Cu9 73.3(3) . .
W1 O1 Na5 135.5(3) . .
W1 O2 W5 150.1(3) . .
W1 O2 Na11 103.9(4) . .
W5 O2 Na11 103.1(4) . .
W1 O3 W6 150.3(3) . .
W1 O4 W2 119.7(3) . .
W3 O5 W1 118.6(3) . .
W3 O5 Na11 97.2(4) . .
W1 O5 Na11 97.9(4) . .
Si1 O6 W2 123.7(3) . .
Si1 O6 W3 124.2(3) . .
W2 O6 W3 94.31(19) . .
Si1 O6 W1 121.8(3) . .
W2 O6 W1 92.8(2) . .
W3 O6 W1 91.18(19) . .
W2 O8 W8 148.7(3) . .
W2 O9 W7 149.3(3) . .
W3 O10 W2 119.2(3) . .
W3 O11 Na4 134.6(3) . 1_455
W3 O12 W4 150.9(3) . .
W3 O12 Na11 100.0(4) . .
W4 O12 Na11 104.5(3) . .
W3 O13 W9 149.6(3) . .
W4 O14 Na2 134.1(3) . .
W4 O14 Na9 137.2(4) . .
Na2 O14 Na9 81.5(3) . .
W4 O15 Cu2 131.5(3) . .
W4 O16 W9 153.9(3) . .
W4 O17 W5 115.3(3) . .
W4 O17 Na11 104.9(4) . .
W5 O17 Na11 100.9(4) . .
Si1 O18 W4 129.2(3) . .
Si1 O18 W5 126.6(3) . .
W4 O18 W5 92.78(19) . .
W5 O19 Na6 140.2(4) . .
W5 O20 Cu2 132.3(3) . .
W5 O21 W6 154.2(3) . .
W6 O22 Cu4 175.6(4) . .
W6 O23 Cu3 109.8(3) . .
W7 O24 W6 119.5(3) . .
Si1 O25 Cu3 120.0(3) . .
Si1 O25 W7 125.3(3) . .
Cu3 O25 W7 97.1(2) . .
Si1 O25 W6 126.4(3) . .
Cu3 O25 W6 88.34(18) . .
W7 O25 W6 90.13(18) . .
W7 O27 Cu3 107.0(3) . .
W8 O28 W7 158.4(3) . .
W8 O30 Cu1 107.2(3) . .
W9 O31 W8 119.2(3) . .
Si1 O32 Cu1 119.5(3) . .
Si1 O32 W8 124.6(3) . .
Cu1 O32 W8 98.0(2) . .
Si1 O32 W9 125.6(3) . .
Cu1 O32 W9 89.2(2) . .
W8 O32 W9 91.10(18) . .
W9 O33 Cu9 176.7(3) . 1_455
W9 O34 Cu1 111.7(3) . .
P1 O35 Cu1 110.4(3) . .
C1 O36 Cu1 113.7(4) . .
C1 O36 Cu3 111.3(4) . .
Cu1 O36 Cu3 135.0(3) . .
P2 O37 Cu2 129.9(4) . .
P1 O38 Cu2 128.2(4) . .
P2 O40 Cu3 106.9(3) . .
P4 O41 Cu4 110.9(3) . .
P6 O42 Cu4 110.1(4) . .
C6 O43 Cu5 117.9(4) . .
C6 O43 Cu4 115.7(4) . .
Cu5 O43 Cu4 88.9(3) . .
C11 O44 Cu5 117.3(5) . .
C11 O44 Cu4 114.8(5) . .
Cu5 O44 Cu4 90.1(3) . .
P5 O45 Cu5 117.9(4) . .
P3 O46 Cu5 116.5(4) . .
Na5 O47 Cu5 104.2(3) . .
P3 O48 Cu6 125.0(4) . .
P10 O49 Cu6 122.7(3) . .
P10 O49 Na1 140.3(3) . .
Cu6 O49 Na1 94.9(2) . .
P9 O50 Cu6 121.1(4) . .
P4 O51 Cu6 122.6(3) . .
P4 O51 Na1 140.5(4) . .
Cu6 O51 Na1 95.2(2) . .
P5 O53 Cu7 122.6(4) . .
P7 O54 Cu7 124.6(4) . .
P8 O55 Cu7 123.8(4) . .
P8 O55 Na1 142.0(4) . .
Cu7 O55 Na1 93.1(2) . .
P6 O56 Cu7 127.3(4) . .
P6 O56 Na1 140.9(4) . .
Cu7 O56 Na1 91.8(2) . .
P9 O58 Cu8 115.5(3) . .
P7 O59 Cu8 116.2(3) . .
C16 O60 Cu8 116.6(4) . .
C16 O60 Cu9 114.7(5) . .
Cu8 O60 Cu9 89.7(2) . .
C21 O61 Cu8 115.8(4) . .
C21 O61 Cu9 116.4(5) . .
Cu8 O61 Cu9 88.8(2) . .
Cu8 O62 Na4 104.7(3) . .
P10 O63 Cu9 109.9(3) . .
P8 O64 Cu9 109.4(3) . .
P10 O74 Na10 147.7(5) . .
O36 C1 C2 111.2(7) . .
O36 C1 P1 104.7(5) . .
C2 C1 P1 113.9(6) . .
O36 C1 P2 104.7(5) . .
C2 C1 P2 108.0(5) . .
P1 C1 P2 114.0(5) . .
C3 C2 C1 116.3(7) . .
C3 C2 H2A 108.2 . .
C1 C2 H2A 108.2 . .
C3 C2 H2B 108.2 . .
C1 C2 H2B 108.2 . .
H2A C2 H2B 107.4 . .
C2 C3 C4 109.1(7) . .
C2 C3 H3A 109.9 . .
C4 C3 H3A 109.9 . .
C2 C3 H3B 109.9 . .
C4 C3 H3B 109.9 . .
H3A C3 H3B 108.3 . .
N5 C4 C3 107.7(8) . .
N5 C4 H4A 110.2 . .
C3 C4 H4A 110.2 . .
N5 C4 H4B 110.2 . .
C3 C4 H4B 110.2 . .
H4A C4 H4B 108.5 . .
C4 N5 H5A 109.5 . .
C4 N5 H5B 109.5 . .
H5A N5 H5B 109.5 . .
C4 N5 H5C 109.5 . .
H5A N5 H5C 109.5 . .
H5B N5 H5C 109.5 . .
O43 C6 C7 109.2(6) . .
O43 C6 P4 106.3(5) . .
C7 C6 P4 114.7(6) . .
O43 C6 P3 105.4(5) . .
C7 C6 P3 110.2(6) . .
P4 C6 P3 110.5(4) . .
C8 C7 C6 114.2(7) . .
C8 C7 H7A 108.7 . .
C6 C7 H7A 108.7 . .
C8 C7 H7B 108.7 . .
C6 C7 H7B 108.7 . .
H7A C7 H7B 107.6 . .
C9 C8 C7 109.9(8) . .
C9 C8 H8A 109.7 . .
C7 C8 H8A 109.7 . .
C9 C8 H8B 109.7 . .
C7 C8 H8B 109.7 . .
H8A C8 H8B 108.2 . .
N10 C9 C8 110.2(10) . .
N10 C9 H9A 109.6 . .
C8 C9 H9A 109.6 . .
N10 C9 H9B 109.6 . .
C8 C9 H9B 109.6 . .
H9A C9 H9B 108.1 . .
C9 N10 H10A 109.5 . .
C9 N10 H10B 109.5 . .
H10A N10 H10B 109.5 . .
C9 N10 H10C 109.5 . .
H10A N10 H10C 109.5 . .
H10B N10 H10C 109.5 . .
O44 C11 C12 107.8(7) . .
O44 C11 P5 106.2(6) . .
C12 C11 P5 110.7(7) . .
O44 C11 P6 108.3(6) . .
C12 C11 P6 111.8(7) . .
P5 C11 P6 111.8(5) . .
C11 C12 C13 115.6(9) . .
C11 C12 H12A 108.4 . .
C13 C12 H12A 108.4 . .
C11 C12 H12B 108.4 . .
C13 C12 H12B 108.4 . .
H12A C12 H12B 107.4 . .
C14 C13 C12 107.7(10) . .
C14 C13 H13A 110.2 . .
C12 C13 H13A 110.2 . .
C14 C13 H13B 110.2 . .
C12 C13 H13B 110.2 . .
H13A C13 H13B 108.5 . .
N15 C14 C13 109.3(11) . .
N15 C14 H14A 109.8 . .
C13 C14 H14A 109.8 . .
N15 C14 H14B 109.8 . .
C13 C14 H14B 109.8 . .
H14A C14 H14B 108.3 . .
C14 N15 H15A 109.5 . .
C14 N15 H15B 109.5 . .
H15A N15 H15B 109.5 . .
C14 N15 H15C 109.5 . .
H15A N15 H15C 109.5 . .
H15B N15 H15C 109.5 . .
O60 C16 C17 106.3(6) . .
O60 C16 P8 108.2(5) . .
C17 C16 P8 111.5(6) . .
O60 C16 P7 106.6(5) . .
C17 C16 P7 112.3(6) . .
P8 C16 P7 111.6(4) . .
C18 C17 C16 115.7(8) . .
C18 C17 H17A 108.4 . .
C16 C17 H17A 108.4 . .
C18 C17 H17B 108.4 . .
C16 C17 H17B 108.4 . .
H17A C17 H17B 107.4 . .
C19 C18 C17 113.6(9) . .
C19 C18 H18A 108.8 . .
C17 C18 H18A 108.8 . .
C19 C18 H18B 108.8 . .
C17 C18 H18B 108.8 . .
H18A C18 H18B 107.7 . .
C18 C19 N20 109.7(9) . .
C18 C19 H19A 109.7 . .
N20 C19 H19A 109.7 . .
C18 C19 H19B 109.7 . .
N20 C19 H19B 109.7 . .
H19A C19 H19B 108.2 . .
C19 N20 H20A 109.5 . .
C19 N20 H20B 109.5 . .
H20A N20 H20B 109.5 . .
C19 N20 H20C 109.5 . .
H20A N20 H20C 109.5 . .
H20B N20 H20C 109.5 . .
O61 C21 C22 109.3(6) . .
O61 C21 P9 107.3(5) . .
C22 C21 P9 111.9(5) . .
O61 C21 P10 105.9(5) . .
C22 C21 P10 111.2(6) . .
P9 C21 P10 111.0(4) . .
C23 C22 C21 115.1(7) . .
C23 C22 H22A 108.5 . .
C21 C22 H22A 108.5 . .
C23 C22 H22B 108.5 . .
C21 C22 H22B 108.5 . .
H22A C22 H22B 107.5 . .
C22 C23 C24 112.6(7) . .
C22 C23 H23A 109.1 . .
C24 C23 H23A 109.1 . .
C22 C23 H23B 109.1 . .
C24 C23 H23B 109.1 . .
H23A C23 H23B 107.8 . .
N25 C24 C23 111.3(7) . .
N25 C24 H24A 109.4 . .
C23 C24 H24A 109.4 . .
N25 C24 H24B 109.4 . .
C23 C24 H24B 109.4 . .
H24A C24 H24B 108.0 . .
C24 N25 H25A 109.5 . .
C24 N25 H25B 109.5 . .
H25A N25 H25B 109.5 . .
C24 N25 H25C 109.5 . .
H25A N25 H25C 109.5 . .
H25B N25 H25C 109.5 . .
O51 Na1 O55 148.8(3) . .
O51 Na1 O49 72.7(2) . .
O55 Na1 O49 97.9(2) . .
O51 Na1 O56 101.3(2) . .
O55 Na1 O56 72.6(2) . .
O49 Na1 O56 151.6(3) . .
O51 Na1 O45W 84.5(4) . .
O55 Na1 O45W 123.1(4) . .
O49 Na1 O45W 125.0(4) . .
O56 Na1 O45W 80.8(4) . .
O51 Na1 O57 76.8(2) . .
O55 Na1 O57 72.2(2) . .
O49 Na1 O57 76.9(2) . .
O56 Na1 O57 74.7(2) . .
O45W Na1 O57 145.2(4) . .
O51 Na1 O42W 122.2(5) . .
O55 Na1 O42W 84.2(5) . .
O49 Na1 O42W 81.9(4) . .
O56 Na1 O42W 122.4(4) . .
O45W Na1 O42W 69.2(5) . .
O57 Na1 O42W 145.4(5) . .
O51 Na1 Cu7 119.20(19) . .
O55 Na1 Cu7 39.05(15) . .
O49 Na1 Cu7 118.7(2) . .
O56 Na1 Cu7 39.32(17) . .
O45W Na1 Cu7 116.2(4) . .
O57 Na1 Cu7 53.35(18) . .
O42W Na1 Cu7 118.5(5) . .
O51 Na1 Cu6 38.27(15) . .
O55 Na1 Cu6 119.7(2) . .
O49 Na1 Cu6 37.79(14) . .
O56 Na1 Cu6 123.9(2) . .
O45W Na1 Cu6 116.9(4) . .
O57 Na1 Cu6 61.57(18) . .
O42W Na1 Cu6 113.5(4) . .
Cu7 Na1 Cu6 114.91(12) . .
O9W Na2 O10W 79.6(3) . .
O9W Na2 O7W 154.4(3) . .
O10W Na2 O7W 85.8(3) . .
O9W Na2 O14 122.6(3) . .
O10W Na2 O14 97.2(3) . .
O7W Na2 O14 79.8(3) . .
O9W Na2 O1W 85.8(2) . 1_455
O10W Na2 O1W 159.1(3) . 1_455
O7W Na2 O1W 113.0(3) . 1_455
O14 Na2 O1W 78.2(2) . 1_455
O9W Na2 O8W 86.4(3) . .
O10W Na2 O8W 103.9(3) . .
O7W Na2 O8W 76.8(3) . .
O14 Na2 O8W 147.0(3) . .
O1W Na2 O8W 89.8(3) 1_455 .
O9W Na2 Na9 94.9(3) . .
O10W Na2 Na9 46.0(3) . .
O7W Na2 Na9 89.8(3) . .
O14 Na2 Na9 52.9(3) . .
O1W Na2 Na9 121.7(3) 1_455 .
O8W Na2 Na9 148.5(3) . .
O9W Na2 Na4 87.6(2) . 1_455
O10W Na2 Na4 149.4(3) . 1_455
O7W Na2 Na4 94.6(3) . 1_455
O14 Na2 Na4 113.0(2) . 1_455
O1W Na2 Na4 42.83(17) 1_455 1_455
O8W Na2 Na4 47.2(2) . 1_455
Na9 Na2 Na4 164.2(3) . 1_455
O9W Na2 Na11 169.2(3) . .
O10W Na2 Na11 102.9(3) . .
O7W Na2 Na11 20.1(3) . .
O14 Na2 Na11 67.7(2) . .
O1W Na2 Na11 94.2(2) 1_455 .
O8W Na2 Na11 82.9(2) . .
Na9 Na2 Na11 94.3(3) . .
Na4 Na2 Na11 85.09(19) 1_455 .
O52 Na3 O4W 154.9(3) . .
O52 Na3 O6W 85.3(3) . .
O4W Na3 O6W 83.1(3) . .
O52 Na3 O3W 93.0(3) . .
O4W Na3 O3W 99.6(3) . .
O6W Na3 O3W 176.5(3) . .
O52 Na3 O5W 103.7(3) . .
O4W Na3 O5W 99.8(3) . .
O6W Na3 O5W 97.3(3) . .
O3W Na3 O5W 80.0(3) . .
O52 Na3 O2W 79.2(3) . .
O4W Na3 O2W 77.3(3) . .
O6W Na3 O2W 82.6(3) . .
O3W Na3 O2W 100.1(3) . .
O5W Na3 O2W 177.1(3) . .
O52 Na3 Na7 107.9(3) . .
O4W Na3 Na7 48.5(2) . .
O6W Na3 Na7 49.9(2) . .
O3W Na3 Na7 133.7(3) . .
O5W Na3 Na7 130.6(3) . .
O2W Na3 Na7 47.4(2) . .
O11W Na4 O1W 156.9(3) . .
O11W Na4 O62 92.0(3) . .
O1W Na4 O62 80.5(2) . .
O11W Na4 O11 96.8(3) . 1_655
O1W Na4 O11 92.0(2) . 1_655
O62 Na4 O11 171.0(3) . 1_655
O11W Na4 O8W 109.3(3) . 1_655
O1W Na4 O8W 90.1(3) . 1_655
O62 Na4 O8W 75.9(3) . 1_655
O11 Na4 O8W 99.3(3) 1_655 1_655
O11W Na4 Na2 153.7(3) . 1_655
O1W Na4 Na2 44.97(18) . 1_655
O62 Na4 Na2 76.35(19) . 1_655
O11 Na4 Na2 94.8(2) 1_655 1_655
O8W Na4 Na2 45.30(19) 1_655 1_655
O19W Na5 O47 78.4(3) . .
O19W Na5 O1 96.6(3) . .
O47 Na5 O1 174.6(3) . .
O19W Na5 O23W 160.8(3) . 3_666
O47 Na5 O23W 86.8(3) . 3_666
O1 Na5 O23W 98.5(3) . 3_666
O19W Na5 O21W 103.8(4) . 3_666
O47 Na5 O21W 92.4(3) . 3_666
O1 Na5 O21W 86.8(3) . 3_666
O23W Na5 O21W 88.9(4) 3_666 3_666
O19W Na5 Na6 138.9(3) . 3_666
O47 Na5 Na6 78.0(3) . 3_666
O1 Na5 Na6 104.9(2) . 3_666
O23W Na5 Na6 46.7(3) 3_666 3_666
O21W Na5 Na6 44.6(3) 3_666 3_666
O22W Na6 O21W 99.6(4) . .
O22W Na6 O19 126.3(4) . .
O21W Na6 O19 79.6(4) . .
O22W Na6 O23W 84.1(4) . .
O21W Na6 O23W 90.5(4) . .
O19 Na6 O23W 149.0(4) . .
O22W Na6 O20W 96.2(5) . .
O21W Na6 O20W 160.4(5) . .
O19 Na6 O20W 81.8(4) . .
O23W Na6 O20W 102.6(5) . .
O22W Na6 Na5 104.2(3) . 3_666
O21W Na6 Na5 46.8(3) . 3_666
O19 Na6 Na5 112.0(3) . 3_666
O23W Na6 Na5 46.2(3) . 3_666
O20W Na6 Na5 138.8(4) . 3_666
O14W Na7 O2W 165.2(3) . .
O14W Na7 O12W 81.8(3) . .
O2W Na7 O12W 83.8(3) . .
O14W Na7 O4W 115.0(3) . .
O2W Na7 O4W 77.5(3) . .
O12W Na7 O4W 155.3(3) . .
O14W Na7 O6W 92.6(3) . .
O2W Na7 O6W 81.8(3) . .
O12W Na7 O6W 82.4(3) . .
O4W Na7 O6W 79.1(3) . .
O14W Na7 O13W 94.8(3) . .
O2W Na7 O13W 87.3(3) . .
O12W Na7 O13W 83.2(3) . .
O4W Na7 O13W 111.6(3) . .
O6W Na7 O13W 162.7(3) . .
O14W Na7 Na3 132.9(3) . .
O2W Na7 Na3 49.66(19) . .
O12W Na7 Na3 108.8(2) . .
O4W Na7 Na3 46.57(19) . .
O6W Na7 Na3 46.5(2) . .
O13W Na7 Na3 131.4(2) . .
O14W Na7 Na8 48.1(2) . .
O2W Na7 Na8 135.4(2) . .
O12W Na7 Na8 88.7(2) . .
O4W Na7 Na8 116.0(2) . .
O6W Na7 Na8 140.6(3) . .
O13W Na7 Na8 48.2(2) . .
Na3 Na7 Na8 162.53(19) . .
O16W Na8 O17W 94.1(4) . .
O16W Na8 O15W 171.4(4) . .
O17W Na8 O15W 87.7(3) . .
O16W Na8 O14W 81.4(3) . .
O17W Na8 O14W 174.9(4) . .
O15W Na8 O14W 97.1(3) . .
O16W Na8 O13W 81.4(3) . .
O17W Na8 O13W 90.3(3) . .
O15W Na8 O13W 90.2(3) . .
O14W Na8 O13W 91.5(3) . .
O16W Na8 O18W 101.9(6) . 2_746
O17W Na8 O18W 91.8(4) . 2_746
O15W Na8 O18W 86.4(6) . 2_746
O14W Na8 O18W 86.7(4) . 2_746
O13W Na8 O18W 175.9(5) . 2_746
O16W Na8 Na7 68.4(3) . .
O17W Na8 Na7 135.3(3) . .
O15W Na8 Na7 104.5(3) . .
O14W Na8 Na7 45.1(2) . .
O13W Na8 Na7 47.9(2) . .
O18W Na8 Na7 131.0(4) 2_746 .
O16W Na8 Na10 71.0(3) . 2_746
O17W Na8 Na10 74.1(3) . 2_746
O15W Na8 Na10 117.6(3) . 2_746
O14W Na8 Na10 101.9(3) . 2_746
O13W Na8 Na10 146.8(3) . 2_746
O18W Na8 Na10 37.3(5) 2_746 2_746
Na7 Na8 Na10 130.3(2) . 2_746
O10W Na9 O43W 96.3(6) . .
O10W Na9 O33W 170.2(7) . .
O43W Na9 O33W 90.8(6) . .
O10W Na9 O44W 106.4(7) . .
O43W Na9 O44W 95.4(9) . .
O33W Na9 O44W 79.5(8) . .
O10W Na9 O14 89.9(5) . .
O43W Na9 O14 153.6(7) . .
O33W Na9 O14 80.8(5) . .
O44W Na9 O14 107.5(8) . .
O10W Na9 O40W 80.5(5) . .
O43W Na9 O40W 78.5(6) . .
O33W Na9 O40W 94.5(6) . .
O44W Na9 O40W 171.4(8) . .
O14 Na9 O40W 77.3(4) . .
O10W Na9 Na2 45.8(3) . .
O43W Na9 Na2 140.6(6) . .
O33W Na9 Na2 125.6(5) . .
O44W Na9 Na2 105.0(7) . .
O14 Na9 Na2 45.6(2) . .
O40W Na9 Na2 83.5(4) . .
O10W Na9 Na12 137.7(5) . .
O43W Na9 Na12 41.4(4) . .
O33W Na9 Na12 50.1(4) . .
O44W Na9 Na12 81.0(7) . .
O14 Na9 Na12 128.5(4) . .
O40W Na9 Na12 90.4(4) . .
Na2 Na9 Na12 172.3(4) . .
O74 Na10 O18W 108.9(6) . .
O74 Na10 O30W 120.7(5) . .
O18W Na10 O30W 95.8(5) . .
O74 Na10 O5W 99.2(4) . .
O18W Na10 O5W 116.4(6) . .
O30W Na10 O5W 116.7(5) . .
O74 Na10 Na8 98.2(4) . 2_756
O18W Na10 Na8 34.8(4) . 2_756
O30W Na10 Na8 72.9(3) . 2_756
O5W Na10 Na8 150.7(5) . 2_756
O31W Na11 O7W 103.1(6) . .
O31W Na11 O2 103.5(6) . .
O7W Na11 O2 150.6(6) . .
O31W Na11 O12 150.9(6) . .
O7W Na11 O12 82.8(5) . .
O2 Na11 O12 80.0(4) . .
O31W Na11 O5 88.4(5) . .
O7W Na11 O5 127.3(6) . .
O2 Na11 O5 65.6(3) . .
O12 Na11 O5 66.4(4) . .
O31W Na11 O17 144.1(7) . .
O7W Na11 O17 85.6(5) . .
O2 Na11 O17 65.5(3) . .
O12 Na11 O17 64.0(3) . .
O5 Na11 O17 114.1(5) . .
O31W Na11 W3 118.4(5) . .
O7W Na11 W3 99.7(5) . .
O2 Na11 W3 78.1(3) . .
O12 Na11 W3 33.2(2) . .
O5 Na11 W3 35.1(2) . .
O17 Na11 W3 93.6(4) . .
O31W Na11 W1 88.6(5) . .
O7W Na11 W1 160.1(6) . .
O2 Na11 W1 32.1(2) . .
O12 Na11 W1 79.3(3) . .
O5 Na11 W1 35.7(2) . .
O17 Na11 W1 94.3(3) . .
W3 Na11 W1 60.4(2) . .
O31W Na11 W5 122.3(6) . .
O7W Na11 W5 118.1(5) . .
O2 Na11 W5 34.4(2) . .
O12 Na11 W5 76.7(3) . .
O5 Na11 W5 95.9(4) . .
O17 Na11 W5 33.09(18) . .
W3 Na11 W5 93.6(3) . .
W1 Na11 W5 66.0(2) . .
O31W Na11 W4 175.3(6) . .
O7W Na11 W4 76.0(4) . .
O2 Na11 W4 76.4(3) . .
O12 Na11 W4 33.9(2) . .
O5 Na11 W4 95.8(4) . .
O17 Na11 W4 31.50(19) . .
W3 Na11 W4 66.3(2) . .
W1 Na11 W4 93.5(3) . .
W5 Na11 W4 55.17(17) . .
O31W Na11 Na2 122.4(5) . .
O7W Na11 Na2 22.8(3) . .
O2 Na11 Na2 134.1(4) . .
O12 Na11 Na2 60.0(3) . .
O5 Na11 Na2 111.6(4) . .
O17 Na11 Na2 76.6(3) . .
W3 Na11 Na2 79.4(3) . .
W1 Na11 Na2 138.4(4) . .
W5 Na11 Na2 109.1(3) . .
W4 Na11 Na2 57.97(19) . .
O43W Na12 O26W 112.1(6) . .
O43W Na12 O32W 157.2(6) . .
O26W Na12 O32W 89.1(4) . .
O43W Na12 O37W 82.0(6) . .
O26W Na12 O37W 83.3(5) . .
O32W Na12 O37W 92.7(4) . .
O43W Na12 O33W 87.0(6) . .
O26W Na12 O33W 160.0(5) . .
O32W Na12 O33W 73.1(4) . .
O37W Na12 O33W 106.2(5) . .
O43W Na12 Na9 43.7(5) . .
O26W Na12 Na9 152.9(4) . .
O32W Na12 Na9 117.1(4) . .
O37W Na12 Na9 101.2(4) . .
O33W Na12 Na9 44.0(4) . .
Na4 O1W Na2 92.2(3) . 1_655
Na7 O2W Na3 82.9(2) . .
Na3 O4W Na7 84.9(3) . .
Na3 O5W Na10 108.2(4) . .
Na3 O6W Na7 83.6(3) . .
Na11 O7W Na2 137.2(5) . .
Na2 O8W Na4 87.5(3) . 1_455
Na2 O10W Na9 88.2(4) . .
Na7 O13W Na8 83.9(3) . .
Na7 O14W Na8 86.8(3) . .
Na8 O18W Na10 107.9(8) 2_756 .
Na6 O21W Na5 88.6(4) . 3_666
Na5 O23W Na6 87.2(4) 3_666 .
Na9 O33W Na12 85.9(5) . .
Na12 O43W Na9 95.0(7) . .

loop_
_geom_bond_atom_site_label_1
_geom_bond_atom_site_label_2
_geom_bond_distance
_geom_bond_site_symmetry_2
W1 O1 1.716(6) .
W1 O2 1.851(6) .
W1 O3 1.866(5) .
W1 O4 1.932(5) .
W1 O5 1.994(5) .
W1 O6 2.377(5) .
W1 Na11 3.381(12) .
W2 O7 1.739(7) .
W2 O8 1.857(5) .
W2 O9 1.866(5) .
W2 O4 1.965(6) .
W2 O10 1.976(5) .
W2 O6 2.274(6) .
W3 O11 1.747(5) .
W3 O12 1.844(5) .
W3 O13 1.899(5) .
W3 O5 1.925(5) .
W3 O10 1.949(5) .
W3 O6 2.342(5) .
W3 Na11 3.318(12) .
W4 O14 1.727(5) .
W4 O15 1.793(5) .
W4 O16 1.904(5) .
W4 O17 1.936(6) .
W4 O12 2.061(5) .
W4 O18 2.246(5) .
W4 Na11 3.581(12) .
W5 O19 1.724(6) .
W5 O20 1.812(6) .
W5 O21 1.915(5) .
W5 O17 1.939(5) .
W5 O2 2.022(6) .
W5 O18 2.276(5) .
W5 Na11 3.488(11) .
W6 O22 1.724(6) .
W6 O23 1.813(6) .
W6 O21 1.925(6) .
W6 O24 1.948(6) .
W6 O3 1.961(5) .
W6 O25 2.394(5) .
W6 Cu3 3.1107(12) .
W7 O26 1.743(6) .
W7 O27 1.773(6) .
W7 O28 1.906(5) .
W7 O24 1.940(6) .
W7 O9 2.015(5) .
W7 O25 2.350(6) .
W8 O29 1.753(6) .
W8 O30 1.790(6) .
W8 O28 1.889(5) .
W8 O31 1.981(6) .
W8 O8 2.036(5) .
W8 O32 2.329(6) .
W9 O33 1.742(5) .
W9 O34 1.824(5) .
W9 O31 1.912(6) .
W9 O16 1.958(5) .
W9 O13 1.958(5) .
W9 O32 2.374(5) .
W9 Cu1 3.1340(10) .
Cu1 O35 1.934(6) .
Cu1 O34 1.962(5) .
Cu1 O36 1.964(5) .
Cu1 O32 2.080(6) .
Cu1 O30 2.329(7) .
Cu1 P1 2.864(2) .
Cu2 O37 1.921(6) .
Cu2 O20 1.954(6) .
Cu2 O38 1.961(6) .
Cu2 O15 1.963(5) .
Cu2 O39 2.437(9) .
Cu3 O40 1.935(7) .
Cu3 O23 1.988(6) .
Cu3 O36 2.007(6) .
Cu3 O25 2.056(6) .
Cu3 O27 2.322(7) .
Cu3 P2 2.811(3) .
Cu4 O41 1.937(6) .
Cu4 O42 1.951(6) .
Cu4 O44 1.967(6) .
Cu4 O43 1.990(6) .
Cu4 O22 2.287(6) .
Cu4 Cu5 2.7575(16) .
Cu4 P4 2.877(2) .
Cu5 O45 1.929(7) .
Cu5 O44 1.931(6) .
Cu5 O43 1.947(6) .
Cu5 O46 1.963(6) .
Cu5 O47 2.371(7) .
Cu6 O48 1.944(6) .
Cu6 O49 1.956(5) .
Cu6 O50 1.971(6) .
Cu6 O51 1.978(6) .
Cu6 Na1 3.180(4) .
Cu7 O53 1.938(6) .
Cu7 O54 1.962(6) .
Cu7 O55 1.967(6) .
Cu7 O56 1.977(7) .
Cu7 Na1 3.118(4) .
Cu8 O59 1.930(6) .
Cu8 O60 1.941(5) .
Cu8 O58 1.944(6) .
Cu8 O61 1.971(5) .
Cu8 O62 2.358(6) .
Cu8 Cu9 2.7625(13) .
Cu9 O63 1.930(6) .
Cu9 O64 1.961(6) .
Cu9 O60 1.975(6) .
Cu9 O61 1.978(6) .
Cu9 O33 2.335(5) 1_655
Cu9 P10 2.854(2) .
Cu9 P8 2.866(2) .
Si1 O18 1.608(5) .
Si1 O25 1.620(5) .
Si1 O32 1.641(6) .
Si1 O6 1.659(6) .
P1 O65 1.509(7) .
P1 O38 1.531(7) .
P1 O35 1.543(6) .
P1 C1 1.828(9) .
P2 O66 1.516(7) .
P2 O37 1.533(8) .
P2 O40 1.554(8) .
P2 C1 1.838(9) .
P3 O67 1.520(6) .
P3 O48 1.523(6) .
P3 O46 1.535(7) .
P3 C6 1.871(8) .
P4 O68 1.501(6) .
P4 O51 1.532(6) .
P4 O41 1.547(7) .
P4 C6 1.855(8) .
P5 O69 1.517(7) .
P5 O45 1.523(7) .
P5 O53 1.524(7) .
P5 C11 1.847(10) .
P6 O70 1.503(7) .
P6 O56 1.528(6) .
P6 O42 1.551(7) .
P6 C11 1.853(9) .
P7 O71 1.520(7) .
P7 O54 1.527(6) .
P7 O59 1.551(7) .
P7 C16 1.855(8) .
P8 O72 1.498(7) .
P8 O55 1.526(6) .
P8 O64 1.538(6) .
P8 C16 1.848(9) .
P9 O73 1.510(7) .
P9 O58 1.532(6) .
P9 O50 1.536(6) .
P9 C21 1.827(8) .
P10 O74 1.500(7) .
P10 O49 1.528(5) .
P10 O63 1.546(6) .
P10 C21 1.865(8) .
O1 Na5 2.368(7) .
O2 Na11 2.420(13) .
O5 Na11 2.471(13) .
O11 Na4 2.364(7) 1_455
O12 Na11 2.458(14) .
O14 Na2 2.372(7) .
O14 Na9 2.649(14) .
O17 Na11 2.556(12) .
O19 Na6 2.368(9) .
O33 Cu9 2.335(5) 1_455
O36 C1 1.468(10) .
O43 C6 1.471(9) .
O44 C11 1.455(11) .
O47 Na5 2.359(8) .
O49 Na1 2.347(6) .
O51 Na1 2.316(6) .
O52 Na3 2.319(8) .
O55 Na1 2.316(7) .
O56 Na1 2.351(7) .
O57 Na1 2.636(8) .
O60 C16 1.447(9) .
O61 C21 1.449(10) .
O62 Na4 2.362(7) .
O74 Na10 2.569(13) .
C1 C2 1.538(12) .
C2 C3 1.493(13) .
C2 H2A 0.9900 .
C2 H2B 0.9900 .
C3 C4 1.563(14) .
C3 H3A 0.9900 .
C3 H3B 0.9900 .
C4 N5 1.506(13) .
C4 H4A 0.9900 .
C4 H4B 0.9900 .
N5 H5A 0.9100 .
N5 H5B 0.9100 .
N5 H5C 0.9100 .
C6 C7 1.523(11) .
C7 C8 1.521(12) .
C7 H7A 0.9900 .
C7 H7B 0.9900 .
C8 C9 1.497(14) .
C8 H8A 0.9900 .
C8 H8B 0.9900 .
C9 N10 1.487(14) .
C9 H9A 0.9900 .
C9 H9B 0.9900 .
N10 H10A 0.9100 .
N10 H10B 0.9100 .
N10 H10C 0.9100 .
C11 C12 1.521(13) .
C12 C13 1.545(16) .
C12 H12A 0.9900 .
C12 H12B 0.9900 .
C13 C14 1.511(15) .
C13 H13A 0.9900 .
C13 H13B 0.9900 .
C14 N15 1.459(19) .
C14 H14A 0.9900 .
C14 H14B 0.9900 .
N15 H15A 0.9100 .
N15 H15B 0.9100 .
N15 H15C 0.9100 .
C16 C17 1.531(12) .
C17 C18 1.519(13) .
C17 H17A 0.9900 .
C17 H17B 0.9900 .
C18 C19 1.475(15) .
C18 H18A 0.9900 .
C18 H18B 0.9900 .
C19 N20 1.487(13) .
C19 H19A 0.9900 .
C19 H19B 0.9900 .
N20 H20A 0.9100 .
N20 H20B 0.9100 .
N20 H20C 0.9100 .
C21 C22 1.540(10) .
C22 C23 1.506(11) .
C22 H22A 0.9900 .
C22 H22B 0.9900 .
C23 C24 1.508(11) .
C23 H23A 0.9900 .
C23 H23B 0.9900 .
C24 N25 1.493(11) .
C24 H24A 0.9900 .
C24 H24B 0.9900 .
N25 H25A 0.9100 .
N25 H25B 0.9100 .
N25 H25C 0.9100 .
Na1 O45W 2.494(17) .
Na1 O42W 2.87(2) .
Na2 O9W 2.350(7) .
Na2 O10W 2.356(9) .
Na2 O7W 2.366(8) .
Na2 O1W 2.422(7) 1_455
Na2 O8W 2.436(8) .
Na2 Na9 3.285(13) .
Na2 Na4 3.425(6) 1_455
Na2 Na11 4.155(13) .
Na3 O4W 2.361(8) .
Na3 O6W 2.365(10) .
Na3 O3W 2.378(10) .
Na3 O5W 2.446(10) .
Na3 O2W 2.488(8) .
Na3 Na7 3.239(6) .
Na4 O11W 2.310(8) .
Na4 O1W 2.330(7) .
Na4 O11 2.364(7) 1_655
Na4 O8W 2.514(10) 1_655
Na4 Na2 3.425(6) 1_655
Na5 O19W 2.313(9) .
Na5 O23W 2.374(11) 3_666
Na5 O21W 2.396(11) 3_666
Na5 Na6 3.287(8) 3_666
Na6 O22W 2.256(12) .
Na6 O21W 2.308(13) .
Na6 O23W 2.393(11) .
Na6 O20W 2.467(19) .
Na6 Na5 3.287(8) 3_666
Na7 O14W 2.389(9) .
Na7 O2W 2.404(8) .
Na7 O12W 2.404(8) .
Na7 O4W 2.435(8) .
Na7 O6W 2.491(9) .
Na7 O13W 2.513(8) .
Na7 Na8 3.369(7) .
Na8 O16W 2.268(9) .
Na8 O17W 2.394(10) .
Na8 O15W 2.406(10) .
Na8 O14W 2.512(9) .
Na8 O13W 2.525(9) .
Na8 O18W 2.528(16) 2_746
Na8 Na10 4.215(13) 2_746
Na9 O10W 2.363(15) .
Na9 O43W 2.40(2) .
Na9 O33W 2.417(19) .
Na9 O44W 2.55(3) .
Na9 O40W 2.79(2) .
Na9 Na12 3.469(14) .
Na10 O18W 2.68(2) .
Na10 O30W 2.724(14) .
Na10 O5W 2.779(15) .
Na10 Na8 4.215(13) 2_756
Na11 O31W 2.002(15) .
Na11 O7W 2.096(15) .
Na12 O43W 2.302(16) .
Na12 O26W 2.389(13) .
Na12 O32W 2.396(11) .
Na12 O37W 2.448(14) .
Na12 O33W 2.668(14) .
O1W Na2 2.422(7) 1_655
O8W Na4 2.513(10) 1_455
O18W Na8 2.528(16) 2_756
O21W Na5 2.396(11) 3_666
O23W Na5 2.374(11) 3_666
